data_7210003
loop_
_publ_author_name
'Wang, Wei'
'Yang, Jin'
'Kan, Wei-Qiu'
'Ma, Jian-Fang'

_publ_section_title
;
 Three new inorganic--organic hybrid compounds constructed from two kinds
 of octamolybdate clusters and flexible multidentate N-donor ligand:
 syntheses, structures, electrochemistry, luminescence, and photocatalytic
 properties
;
_journal_issue 29
_journal_name_full CrystEngComm
_journal_page_first 5844
_journal_paper_doi 10.1039/c3ce40626a
_journal_volume 15
_journal_year 2013
_chemical_formula_moiety 'C120 H109 Mo8 N36 O44 Zn4'
_chemical_formula_sum 'C120 H109 Mo8 N36 O44 Zn4'
_chemical_formula_weight 3788.43
_chemical_name_systematic
;
?
;
_space_group_IT_number 2
_symmetry_cell_setting triclinic
_symmetry_space_group_name_Hall '-P 1'
_symmetry_space_group_name_H-M 'P -1'
_atom_sites_solution_hydrogens geom
_atom_sites_solution_primary direct
_atom_sites_solution_secondary difmap
_audit_creation_method SHELXL-97
_cell_angle_alpha 80.498(3)
_cell_angle_beta 76.872(2)
_cell_angle_gamma 76.607(2)
_cell_formula_units_Z 1
_cell_length_a 12.5680(3)
_cell_length_b 13.5900(4)
_cell_length_c 25.6800(8)
_cell_measurement_reflns_used 8525
_cell_measurement_temperature 293(2)
_cell_measurement_theta_max 29.2123
_cell_measurement_theta_min 2.9199
_cell_volume 4125.9(2)
_computing_cell_refinement CrysAlis
_computing_data_collection 'CrysAlis (Oxford Diffraction, 2006)'
_computing_data_reduction CrysAlis
_computing_structure_refinement 'SHELXL-97 (Sheldrick, 2008)'
_computing_structure_solution 'SHELXL-97 (Sheldrick, 2008)'
_diffrn_ambient_temperature 293(2)
_diffrn_detector_area_resol_mean 10.0
_diffrn_measured_fraction_theta_full 0.987
_diffrn_measured_fraction_theta_max 0.987
_diffrn_measurement_device_type 'Oxford Diffraction Gemini R Ultra'
_diffrn_measurement_method '\w scan'
_diffrn_radiation_monochromator graphite
_diffrn_radiation_source 'fine-focus sealed tube'
_diffrn_radiation_type MoK\a
_diffrn_radiation_wavelength 0.71069
_diffrn_reflns_av_R_equivalents 0.0409
_diffrn_reflns_av_sigmaI/netI 0.0741
_diffrn_reflns_limit_h_max 15
_diffrn_reflns_limit_h_min -15
_diffrn_reflns_limit_k_max 16
_diffrn_reflns_limit_k_min -14
_diffrn_reflns_limit_l_max 30
_diffrn_reflns_limit_l_min -30
_diffrn_reflns_number 27092
_diffrn_reflns_theta_full 25.00
_diffrn_reflns_theta_max 25.35
_diffrn_reflns_theta_min 2.93
_exptl_absorpt_coefficient_mu 1.237
_exptl_absorpt_correction_T_max 0.9408
_exptl_absorpt_correction_T_min 0.7393
_exptl_absorpt_correction_type multi-scan
_exptl_absorpt_process_details
;
CrysAlis (Oxford Diffraction, 2006)
;
_exptl_crystal_colour orange
_exptl_crystal_density_diffrn 1.525
_exptl_crystal_density_method 'not measured'
_exptl_crystal_description sheet
_exptl_crystal_F_000 1889
_exptl_crystal_size_max 0.26
_exptl_crystal_size_mid 0.18
_exptl_crystal_size_min 0.05
_refine_diff_density_max 1.304
_refine_diff_density_min -1.002
_refine_diff_density_rms 0.147
_refine_ls_extinction_method none
_refine_ls_goodness_of_fit_ref 1.074
_refine_ls_hydrogen_treatment constr
_refine_ls_matrix_type full
_refine_ls_number_parameters 1066
_refine_ls_number_reflns 14930
_refine_ls_number_restraints 509
_refine_ls_restrained_S_all 1.063
_refine_ls_R_factor_all 0.0961
_refine_ls_R_factor_gt 0.0719
_refine_ls_shift/su_max 0.001
_refine_ls_shift/su_mean 0.000
_refine_ls_structure_factor_coef Fsqd
_refine_ls_weighting_details 'calc w=1/[\s^2^(Fo^2^)+(0.1273P)^2^+0.0000P] where P=(Fo^2^+2Fc^2^)/3'
_refine_ls_weighting_scheme calc
_refine_ls_wR_factor_gt 0.1964
_refine_ls_wR_factor_ref 0.2163
_reflns_number_gt 10395
_reflns_number_total 14930
_reflns_threshold_expression >2\s(I)
_cod_data_source_file c3ce40626a.txt
_cod_data_source_block compound-1
_cod_original_sg_symbol_H-M 'p -1'
_cod_database_code 7210003

loop_
_symmetry_equiv_pos_as_xyz
'x, y, z'
'-x, -y, -z'

loop_
_atom_site_label
_atom_site_type_symbol
_atom_site_fract_x
_atom_site_fract_y
_atom_site_fract_z
_atom_site_U_iso_or_equiv
_atom_site_adp_type
_atom_site_occupancy
_atom_site_symmetry_multiplicity
_atom_site_calc_flag
_atom_site_refinement_flags
Zn1 Zn 0.60778(7) -0.60243(7) 0.34702(3) 0.0402(2) Uani 1 1 d .
Zn2 Zn 0.68580(9) -0.63429(9) 0.20043(4) 0.0618(3) Uani 1 1 d .
Mo1 Mo 0.43830(4) -0.76158(4) 0.45327(2) 0.03177(17) Uani 1 1 d .
Mo2 Mo 0.45190(7) -0.79870(6) 0.58894(3) 0.0531(2) Uani 1 1 d .
Mo3 Mo 0.34895(4) -0.99265(5) 0.51630(2) 0.03527(18) Uani 1 1 d .
Mo4 Mo 0.52476(4) -1.05934(5) 0.62524(2) 0.03399(17) Uani 1 1 d .
C1 C 0.0719(5) -1.0314(5) 0.4532(3) 0.0333(14) Uani 1 1 d U
C2 C 0.0487(5) -0.9299(5) 0.4615(3) 0.0341(15) Uani 1 1 d U
C3 C -0.0257(5) -0.8977(5) 0.5079(3) 0.0328(14) Uani 1 1 d U
C4 C 0.1499(6) -1.0651(6) 0.4015(3) 0.0469(18) Uani 1 1 d U
H4A H 0.1570 -1.0052 0.3756 0.056 Uiso 1 1 calc R
H4B H 0.2232 -1.0952 0.4094 0.056 Uiso 1 1 calc R
C5 C 0.1084(5) -0.8545(5) 0.4232(3) 0.0375(16) Uani 1 1 d .
H5A H 0.1138 -0.8004 0.4422 0.045 Uiso 1 1 calc R
H5B H 0.1833 -0.8881 0.4079 0.045 Uiso 1 1 calc R
C6 C -0.0605(5) -0.7853(6) 0.5129(3) 0.0435(18) Uani 1 1 d .
H6A H -0.0704 -0.7474 0.4783 0.052 Uiso 1 1 calc R
H6B H -0.1307 -0.7715 0.5383 0.052 Uiso 1 1 calc R
C7 C 0.0259(6) -1.1052(6) 0.3525(3) 0.0440(17) Uani 1 1 d U
C8 C -0.0063(7) -1.1851(8) 0.3347(4) 0.060(2) Uani 1 1 d U
H8 H 0.0306 -1.2525 0.3402 0.072 Uiso 1 1 calc R
C9 C -0.0998(9) -1.1561(10) 0.3077(5) 0.083(3) Uani 1 1 d U
H9 H -0.1234 -1.2055 0.2945 0.100 Uiso 1 1 calc R
C10 C -0.1528(8) -1.0587(9) 0.3013(4) 0.073(3) Uani 1 1 d U
H10 H -0.2157 -1.0415 0.2858 0.088 Uiso 1 1 calc R
C11 C -0.1162(6) -0.9867(6) 0.3170(3) 0.0459(18) Uani 1 1 d .
C12 C -0.0289(6) -1.0053(6) 0.3437(3) 0.0431(17) Uani 1 1 d .
H12 H -0.0078 -0.9528 0.3554 0.052 Uiso 1 1 calc R
C13 C -0.1841(7) -0.8307(8) 0.2577(4) 0.060(2) Uani 1 1 d .
H13 H -0.1557 -0.8588 0.2255 0.071 Uiso 1 1 calc R
C14 C -0.2287(5) -0.8120(6) 0.3419(3) 0.0451(18) Uani 1 1 d .
H14 H -0.2376 -0.8252 0.3792 0.054 Uiso 1 1 calc R
C15 C 0.0972(6) -0.7598(5) 0.3362(3) 0.0402(16) Uani 1 1 d .
C16 C 0.0397(7) -0.7280(7) 0.2947(4) 0.059(2) Uani 1 1 d U
H16 H -0.0314 -0.7410 0.2988 0.070 Uiso 1 1 calc R
C17 C 0.0872(9) -0.6762(9) 0.2462(5) 0.077(3) Uani 1 1 d U
H17 H 0.0474 -0.6552 0.2186 0.093 Uiso 1 1 calc R
C18 C 0.1938(8) -0.6561(8) 0.2393(4) 0.068(2) Uani 1 1 d U
H18 H 0.2274 -0.6236 0.2071 0.082 Uiso 1 1 calc R
C19 C 0.2475(6) -0.6868(7) 0.2828(3) 0.0521(19) Uani 1 1 d U
C20 C 0.2024(6) -0.7384(6) 0.3305(3) 0.0419(17) Uani 1 1 d U
H20 H 0.2416 -0.7586 0.3584 0.050 Uiso 1 1 calc R
C21 C 0.4387(7) -0.6694(7) 0.2350(3) 0.058(2) Uani 1 1 d .
H21 H 0.4346 -0.6851 0.2017 0.069 Uiso 1 1 calc R
C22 C 0.3967(5) -0.6388(6) 0.3171(3) 0.0420(18) Uani 1 1 d .
H22 H 0.3564 -0.6288 0.3516 0.050 Uiso 1 1 calc R
C23 C 0.0039(6) -0.6614(6) 0.5489(3) 0.0428(17) Uani 1 1 d U
C24 C -0.1001(6) -0.5997(6) 0.5625(4) 0.052(2) Uani 1 1 d .
H24 H -0.1634 -0.6198 0.5585 0.062 Uiso 1 1 calc R
C25 C -0.1102(8) -0.5098(8) 0.5816(5) 0.080(3) Uani 1 1 d .
H25 H -0.1810 -0.4704 0.5914 0.096 Uiso 1 1 calc R
C26 C -0.0191(7) -0.4752(8) 0.5871(4) 0.065(2) Uani 1 1 d U
H26 H -0.0268 -0.4121 0.5986 0.078 Uiso 1 1 calc R
C27 C 0.0833(6) -0.5378(6) 0.5748(3) 0.0471(18) Uani 1 1 d U
C28 C 0.0956(6) -0.6279(6) 0.5556(3) 0.0467(19) Uani 1 1 d .
H28 H 0.1666 -0.6678 0.5469 0.056 Uiso 1 1 calc R
C29 C 0.2757(7) -0.5059(7) 0.5414(4) 0.060(2) Uani 1 1 d U
H29 H 0.2881 -0.5324 0.5089 0.072 Uiso 1 1 calc R
C30 C 0.1996(7) -0.4574(7) 0.6181(4) 0.054(2) Uani 1 1 d U
H30 H 0.1482 -0.4426 0.6495 0.065 Uiso 1 1 calc R
C31 C 0.9028(7) -0.0258(9) -0.0052(4) 0.071(3) Uani 1 1 d .
C32 C 0.9454(7) -0.0619(8) 0.0409(4) 0.063(2) Uani 1 1 d U
C33 C 1.0416(8) -0.0352(9) 0.0468(4) 0.075(3) Uani 1 1 d U
C34 C 0.8004(9) -0.0596(10) -0.0126(5) 0.086(3) Uani 1 1 d U
H34A H 0.7790 -0.0266 -0.0462 0.103 Uiso 1 1 calc R
H34B H 0.8157 -0.1328 -0.0131 0.103 Uiso 1 1 calc R
C35 C 0.6221(7) -0.0729(9) 0.0378(5) 0.108(4) Uani 1 1 d GU
C36 C 0.5405(10) -0.0578(11) 0.0840(5) 0.074(6) Uani 0.50 1 d PGU
C37 C 0.4445(9) -0.0970(12) 0.0919(4) 0.077(6) Uani 0.50 1 d PGU
C38 C 0.4302(8) -0.1515(10) 0.0535(5) 0.126(5) Uani 1 1 d GU
C39 C 0.5118(10) -0.1667(9) 0.0073(5) 0.142(6) Uani 1 1 d GU
C40 C 0.6078(8) -0.1274(9) -0.0005(4) 0.119(5) Uani 1 1 d GU
C36' C 0.558(2) -0.102(3) 0.0906(12) 0.099(8) Uani 0.50 1 d PU
C37' C 0.473(2) -0.146(2) 0.0947(11) 0.100(8) Uani 0.50 1 d PU
C43 C 0.8891(8) -0.1295(8) 0.0862(4) 0.068(3) Uani 1 1 d .
H43A H 0.8411 -0.1626 0.0733 0.081 Uiso 1 1 calc R
H43B H 0.9442 -0.1816 0.1016 0.081 Uiso 1 1 calc R
C44 C 0.7495(7) -0.1001(7) 0.1665(3) 0.053(2) Uani 1 1 d .
C45 C 0.6707(7) -0.0298(7) 0.1959(4) 0.058(2) Uani 1 1 d U
H45 H 0.6721 0.0391 0.1874 0.069 Uiso 1 1 calc R
C46 C 0.5914(7) -0.0606(8) 0.2370(4) 0.064(2) Uani 1 1 d U
H46 H 0.5376 -0.0125 0.2556 0.077 Uiso 1 1 calc R
C47 C 0.5904(7) -0.1663(8) 0.2517(3) 0.060(2) Uani 1 1 d .
H47 H 0.5380 -0.1891 0.2801 0.072 Uiso 1 1 calc R
C48 C 0.6695(7) -0.2314(6) 0.2222(3) 0.0503(19) Uani 1 1 d .
C49 C 0.7533(7) -0.2035(7) 0.1805(3) 0.052(2) Uani 1 1 d .
H49 H 0.8089 -0.2519 0.1630 0.062 Uiso 1 1 calc R
C50 C 0.6907(8) -0.4092(8) 0.2019(4) 0.068(3) Uani 1 1 d .
H50 H 0.7068 -0.3956 0.1646 0.082 Uiso 1 1 calc R
C51 C 0.6503(7) -0.3902(7) 0.2856(3) 0.058(2) Uani 1 1 d .
H51 H 0.6298 -0.3598 0.3172 0.069 Uiso 1 1 calc R
C52 C 1.0956(9) -0.0805(9) 0.0983(5) 0.087(4) Uani 1 1 d .
H52A H 1.0570 -0.1321 0.1200 0.104 Uiso 1 1 calc R
H52B H 1.1734 -0.1119 0.0872 0.104 Uiso 1 1 calc R
C53 C 1.1475(5) -0.0292(5) 0.1675(2) 0.073(3) Uani 1 1 d G
C54 C 1.1626(6) 0.0542(4) 0.1878(3) 0.091(4) Uani 1 1 d G
H54 H 1.1338 0.1199 0.1736 0.109 Uiso 1 1 calc R
C55 C 1.2209(6) 0.0393(4) 0.2294(3) 0.091(4) Uani 1 1 d G
H55 H 1.2310 0.0951 0.2430 0.109 Uiso 1 1 calc R
C56 C 1.2640(5) -0.0589(5) 0.2507(2) 0.078(3) Uani 1 1 d G
H56 H 1.3030 -0.0689 0.2785 0.093 Uiso 1 1 calc R
C57 C 1.2489(5) -0.1423(4) 0.2303(2) 0.057(2) Uani 1 1 d G
C58 C 1.1906(5) -0.1274(5) 0.1888(2) 0.076(3) Uani 1 1 d G
H58 H 1.1805 -0.1831 0.1752 0.091 Uiso 1 1 calc R
N1 N -0.1718(5) -0.8804(5) 0.3056(3) 0.0478(16) Uani 1 1 d .
N2 N -0.2399(5) -0.7390(6) 0.2612(3) 0.0524(17) Uani 1 1 d .
N3 N -0.2672(5) -0.7268(5) 0.3154(3) 0.0445(15) Uani 1 1 d .
N4 N 0.3565(5) -0.6650(5) 0.2775(3) 0.0495(16) Uani 1 1 d .
N5 N 0.5287(5) -0.6483(6) 0.2466(3) 0.0531(17) Uani 1 1 d .
N6 N 0.5002(5) -0.6296(5) 0.2994(3) 0.0451(15) Uani 1 1 d U
N7 N 0.1811(5) -0.5028(5) 0.5780(3) 0.0488(15) Uani 1 1 d U
N8 N 0.3491(6) -0.4679(6) 0.5561(3) 0.0611(19) Uani 1 1 d U
N9 N 0.2988(5) -0.4381(5) 0.6057(3) 0.0503(16) Uani 1 1 d U
N13 N 0.6725(6) -0.3409(6) 0.2362(3) 0.0559(18) Uani 1 1 d .
N14 N 0.6824(6) -0.4991(6) 0.2292(3) 0.0614(19) Uani 1 1 d .
N15 N 0.6619(6) -0.4887(6) 0.2829(3) 0.0560(18) Uani 1 1 d .
O1 O 0.1154(4) -1.1361(4) 0.3773(2) 0.0476(13) Uani 1 1 d .
O2 O 0.0452(4) -0.8125(4) 0.3806(2) 0.0443(12) Uani 1 1 d .
O3 O 0.0260(4) -0.7547(4) 0.5315(2) 0.0469(12) Uani 1 1 d U
O4 O 0.7151(8) -0.0313(8) 0.0311(4) 0.114(3) Uani 1 1 d U
O5 O 0.8232(5) -0.0627(5) 0.1265(3) 0.0702(17) Uani 1 1 d U
O6 O 1.0867(6) -0.0042(7) 0.1272(4) 0.092(2) Uani 1 1 d U
O7 O 0.5447(4) -0.7138(4) 0.4084(2) 0.0405(11) Uani 1 1 d U
O8 O 0.3832(3) -0.8223(3) 0.40601(18) 0.0335(10) Uani 1 1 d .
O9 O 0.3325(4) -0.6594(4) 0.4597(2) 0.0492(13) Uani 1 1 d .
O10 O 0.5083(8) -0.7705(7) 0.5160(3) 0.029(3) Uani 0.65 1 d PU
O10A O 0.482(2) -0.7555(18) 0.5185(9) 0.011(6) Uani 0.20 1 d PU
O10B O 0.5917(19) -0.843(2) 0.5278(10) 0.021(5) Uani 0.15 1 d PU
O11 O 0.3426(4) -0.8599(4) 0.5160(2) 0.0517(14) Uani 1 1 d .
O12 O 0.5726(14) -0.7868(12) 0.6160(6) 0.067(5) Uani 0.50 1 d PU
O13 O 0.3336(6) -0.7153(6) 0.6102(3) 0.0776(19) Uani 1 1 d U
O14 O 0.3702(4) -1.0216(4) 0.4499(2) 0.0488(13) Uani 1 1 d .
O15 O 0.2243(5) -1.0221(5) 0.5494(2) 0.0608(15) Uani 1 1 d U
O16 O 0.4578(3) -1.0748(4) 0.55019(18) 0.0345(10) Uani 1 1 d U
O17 O 0.4262(5) -0.9266(4) 0.6179(2) 0.0529(14) Uani 1 1 d .
O18 O 0.4305(4) -1.1166(4) 0.6705(2) 0.0464(13) Uani 1 1 d .
O19 O 0.6108(4) -1.0384(4) 0.6621(2) 0.0482(13) Uani 1 1 d .
N16 N 1.2972(6) -0.2380(5) 0.2488(3) 0.080(2) Uani 1 1 d GU
C59 C 1.3136(6) -0.2707(5) 0.3023(2) 0.073(3) Uani 1 1 d G
H59 H 1.2938 -0.2305 0.3304 0.088 Uiso 1 1 calc R
N17 N 1.3655(8) -0.3755(5) 0.3056(3) 0.100(3) Uani 1 1 d G
N18 N 1.3812(11) -0.4076(6) 0.2540(4) 0.117(5) Uani 0.40 1 d PGU
C60 C 1.3390(9) -0.3227(8) 0.2189(3) 0.121(3) Uani 1 1 d GU
N18A N 1.413(3) -0.395(3) 0.2503(13) 0.119(4) Uani 0.40 1 d PU
N18B N 1.321(5) -0.426(5) 0.269(3) 0.117(6) Uani 0.20 1 d PU
N10 N 0.501(4) -0.222(3) -0.0362(10) 0.226(7) Uani 0.50 1 d PGU
C41 C 0.398(3) -0.184(4) -0.0542(16) 0.227(9) Uani 0.40 1 d PGU
N11 N 0.415(2) -0.203(3) -0.1086(15) 0.226(7) Uani 0.50 1 d PGU
N12 N 0.528(2) -0.2521(19) -0.1242(9) 0.237(6) Uani 1 1 d GU
C42 C 0.581(2) -0.264(2) -0.0795(12) 0.233(7) Uani 1 1 d GU
C41' C 0.390(6) -0.161(5) -0.062(2) 0.27(2) Uani 0.60 1 d PU
N10A N 0.528(10) -0.281(10) -0.017(5) 0.228(7) Uani 0.20 1 d PU
N10B N 0.490(2) -0.186(2) -0.0451(12) 0.071(7) Uani 0.30 1 d PU
N11' N 0.418(4) -0.256(4) -0.093(2) 0.228(7) Uani 0.50 1 d PU
O6W O 0.8244(18) -0.6239(19) 0.1509(10) 0.059(6) Uani 0.25 1 d PU
O12' O 0.5321(12) -0.7742(10) 0.6221(5) 0.053(4) Uani 0.50 1 d PU
O1W O 0.4683(5) -0.4952(5) 0.3795(3) 0.0627(16) Uani 1 1 d .
O2W O 0.602(2) -0.540(2) 0.1379(10) 0.031(6) Uani 0.20 1 d PU
O3W O 0.6455(18) -0.5433(15) 0.1306(8) 0.045(5) Uani 0.30 1 d PU
O4W O 0.616(4) -0.613(4) 0.1415(19) 0.040(11) Uani 0.10 1 d PU
O5W O 0.5554(10) -0.5348(11) 0.0988(6) 0.052(3) Uani 0.40 1 d PU
O8W O 0.7350(15) -0.7609(11) 0.1593(5) 0.045(4) Uani 0.40 1 d P
O7W O 0.685(3) -0.755(3) 0.1569(15) 0.049(10) Uani 0.20 1 d PU
O9W O 0.7568(9) -0.7185(10) 0.1101(5) 0.041(3) Uani 0.40 1 d PU

loop_
_atom_site_aniso_label
_atom_site_aniso_U_11
_atom_site_aniso_U_22
_atom_site_aniso_U_33
_atom_site_aniso_U_23
_atom_site_aniso_U_13
_atom_site_aniso_U_12
Zn1 0.0460(5) 0.0426(5) 0.0385(5) 0.0009(4) -0.0118(3) -0.0223(4)
Zn2 0.0812(7) 0.0611(7) 0.0515(6) -0.0008(5) -0.0185(5) -0.0300(5)
Mo1 0.0359(3) 0.0282(3) 0.0293(3) -0.0017(2) -0.0057(2) -0.0046(2)
Mo2 0.0772(5) 0.0428(4) 0.0362(4) -0.0033(3) -0.0098(3) -0.0083(3)
Mo3 0.0255(3) 0.0382(4) 0.0391(4) 0.0066(3) -0.0081(2) -0.0065(2)
Mo4 0.0357(3) 0.0327(3) 0.0356(3) -0.0036(3) -0.0120(2) -0.0065(2)
C1 0.0333(16) 0.0339(17) 0.0335(17) -0.0037(10) -0.0075(10) -0.0074(10)
C2 0.0336(16) 0.0350(17) 0.0345(17) -0.0047(10) -0.0074(10) -0.0076(10)
C3 0.0328(16) 0.0331(17) 0.0335(17) -0.0043(10) -0.0077(10) -0.0075(10)
C4 0.0466(19) 0.047(2) 0.047(2) -0.0056(10) -0.0096(10) -0.0098(10)
C5 0.039(4) 0.036(4) 0.042(4) -0.006(3) -0.007(3) -0.017(3)
C6 0.029(3) 0.035(4) 0.068(5) -0.008(4) -0.011(3) -0.009(3)
C7 0.0443(19) 0.0443(19) 0.0439(19) -0.0065(10) -0.0087(10) -0.0092(10)
C8 0.060(2) 0.060(2) 0.061(2) -0.0074(10) -0.0126(11) -0.0127(11)
C9 0.083(3) 0.083(3) 0.083(3) -0.0102(11) -0.0172(11) -0.0174(11)
C10 0.073(3) 0.074(3) 0.074(3) -0.0088(10) -0.0158(11) -0.0146(11)
C11 0.041(4) 0.055(5) 0.042(4) -0.012(4) -0.006(3) -0.008(3)
C12 0.045(4) 0.050(5) 0.044(4) -0.017(4) -0.007(3) -0.022(3)
C13 0.057(5) 0.068(6) 0.057(6) -0.013(5) -0.016(4) -0.011(4)
C14 0.032(4) 0.057(5) 0.047(5) -0.007(4) -0.008(3) -0.011(3)
C15 0.046(4) 0.034(4) 0.044(4) 0.002(3) -0.016(3) -0.013(3)
C16 0.058(2) 0.059(2) 0.059(2) -0.0056(10) -0.0127(11) -0.0131(11)
C17 0.077(3) 0.078(3) 0.077(3) -0.0083(10) -0.0168(11) -0.0162(11)
C18 0.068(3) 0.069(3) 0.068(3) -0.0070(10) -0.0147(11) -0.0148(11)
C19 0.052(2) 0.053(2) 0.052(2) -0.0052(10) -0.0121(10) -0.0110(10)
C20 0.0418(18) 0.0420(19) 0.0424(19) -0.0045(10) -0.0092(10) -0.0088(10)
C21 0.079(6) 0.069(6) 0.038(5) 0.006(4) -0.023(4) -0.039(5)
C22 0.035(4) 0.041(4) 0.052(5) 0.014(3) -0.018(3) -0.015(3)
C23 0.0430(19) 0.0423(19) 0.0438(19) -0.0063(10) -0.0089(10) -0.0087(10)
C24 0.047(4) 0.043(5) 0.074(6) -0.017(4) -0.027(4) -0.004(3)
C25 0.056(5) 0.060(6) 0.134(10) -0.047(7) -0.037(6) 0.010(4)
C26 0.065(2) 0.064(3) 0.065(3) -0.0089(10) -0.0132(11) -0.0129(11)
C27 0.047(2) 0.047(2) 0.048(2) -0.0068(10) -0.0099(10) -0.0097(10)
C28 0.038(4) 0.040(4) 0.069(5) -0.027(4) -0.016(3) -0.001(3)
C29 0.060(2) 0.060(2) 0.060(2) -0.0081(10) -0.0118(11) -0.0129(11)
C30 0.054(2) 0.055(2) 0.055(2) -0.0071(10) -0.0115(10) -0.0116(10)
C31 0.057(5) 0.101(8) 0.060(6) 0.008(5) -0.011(4) -0.038(5)
C32 0.063(2) 0.063(2) 0.063(2) -0.0062(10) -0.0118(11) -0.0137(11)
C33 0.075(3) 0.075(3) 0.075(3) -0.0082(10) -0.0152(11) -0.0157(11)
C34 0.086(3) 0.086(3) 0.085(3) -0.0102(11) -0.0167(12) -0.0177(12)
C35 0.108(4) 0.109(4) 0.108(4) -0.0130(11) -0.0212(13) -0.0228(13)
C36 0.074(6) 0.075(6) 0.074(6) -0.0087(13) -0.0146(16) -0.0153(16)
C37 0.077(6) 0.077(6) 0.077(6) -0.0090(12) -0.0148(16) -0.0156(16)
C38 0.126(5) 0.126(5) 0.126(5) -0.0149(12) -0.0249(14) -0.0258(14)
C39 0.141(6) 0.142(6) 0.142(6) -0.0169(12) -0.0279(15) -0.0293(15)
C40 0.119(5) 0.120(5) 0.119(5) -0.0143(11) -0.0234(14) -0.0247(14)
C36' 0.099(8) 0.099(8) 0.099(8) -0.0117(14) -0.0194(18) -0.0200(19)
C37' 0.100(8) 0.100(8) 0.100(8) -0.0118(14) -0.0196(18) -0.0203(18)
C43 0.067(5) 0.072(7) 0.057(6) 0.006(5) 0.006(4) -0.027(5)
C44 0.064(5) 0.060(5) 0.037(4) 0.010(4) -0.005(4) -0.032(4)
C45 0.059(2) 0.057(2) 0.057(2) -0.0069(10) -0.0114(11) -0.0119(10)
C46 0.065(2) 0.064(2) 0.064(2) -0.0082(10) -0.0124(11) -0.0133(11)
C47 0.066(5) 0.079(7) 0.034(5) -0.004(4) 0.007(4) -0.032(5)
C48 0.069(5) 0.047(5) 0.033(4) 0.005(4) -0.005(4) -0.019(4)
C49 0.058(5) 0.053(5) 0.039(5) 0.004(4) 0.005(3) -0.022(4)
C50 0.089(6) 0.070(7) 0.047(5) -0.004(5) 0.008(4) -0.042(5)
C51 0.081(6) 0.058(6) 0.032(4) -0.001(4) 0.012(4) -0.035(4)
C52 0.084(7) 0.082(8) 0.082(8) 0.031(7) -0.016(6) -0.020(6)
C53 0.060(5) 0.102(9) 0.054(6) 0.015(6) -0.024(4) -0.012(5)
C54 0.095(8) 0.082(8) 0.101(9) -0.015(7) -0.048(7) 0.001(6)
C55 0.114(9) 0.078(8) 0.080(8) -0.012(6) -0.040(7) 0.004(7)
C56 0.080(6) 0.090(8) 0.060(6) -0.013(6) -0.028(5) 0.004(6)
C57 0.060(5) 0.058(6) 0.047(5) -0.008(4) -0.018(4) 0.006(4)
C58 0.078(6) 0.106(9) 0.039(5) 0.004(5) -0.010(4) -0.020(6)
N1 0.038(3) 0.054(4) 0.053(4) -0.005(3) -0.008(3) -0.013(3)
N2 0.056(4) 0.059(5) 0.042(4) -0.007(3) -0.010(3) -0.012(3)
N3 0.042(3) 0.050(4) 0.045(4) -0.009(3) -0.005(3) -0.019(3)
N4 0.052(4) 0.059(4) 0.048(4) 0.005(3) -0.016(3) -0.034(3)
N5 0.053(4) 0.058(4) 0.055(4) 0.006(3) -0.029(3) -0.018(3)
N6 0.0455(17) 0.0451(17) 0.0454(17) -0.0042(10) -0.0102(10) -0.0101(10)
N7 0.0498(17) 0.0485(18) 0.0495(18) -0.0072(10) -0.0107(10) -0.0107(10)
N8 0.061(2) 0.061(2) 0.061(2) -0.0087(10) -0.0117(10) -0.0136(10)
N9 0.0508(18) 0.0502(18) 0.0510(18) -0.0061(10) -0.0100(10) -0.0122(10)
N13 0.077(4) 0.054(4) 0.039(4) 0.003(3) -0.001(3) -0.034(4)
N14 0.090(5) 0.052(4) 0.045(4) 0.003(3) -0.004(4) -0.036(4)
N15 0.080(5) 0.054(4) 0.042(4) 0.001(3) -0.006(3) -0.041(4)
O1 0.046(3) 0.045(3) 0.058(3) -0.016(3) -0.015(2) -0.008(2)
O2 0.035(2) 0.048(3) 0.056(3) 0.003(3) -0.018(2) -0.018(2)
O3 0.0467(14) 0.0464(15) 0.0496(15) -0.0085(9) -0.0094(9) -0.0110(9)
O4 0.114(3) 0.115(3) 0.115(3) -0.0135(10) -0.0221(11) -0.0247(11)
O5 0.0709(19) 0.0697(19) 0.0694(19) -0.0069(10) -0.0122(10) -0.0158(10)
O6 0.092(2) 0.093(2) 0.092(2) -0.0103(10) -0.0187(11) -0.0189(11)
O7 0.0411(13) 0.0410(14) 0.0404(14) -0.0040(9) -0.0088(9) -0.0101(9)
O8 0.036(2) 0.032(2) 0.032(3) 0.001(2) -0.0097(18) -0.0057(19)
O9 0.051(3) 0.034(3) 0.058(3) -0.014(3) -0.009(2) 0.004(2)
O10 0.029(3) 0.029(3) 0.029(3) -0.0037(10) -0.0062(11) -0.0052(11)
O10A 0.011(6) 0.012(6) 0.011(6) -0.0015(12) -0.0023(16) -0.0022(16)
O10B 0.021(5) 0.021(5) 0.021(5) -0.0026(12) -0.0043(14) -0.0042(14)
O11 0.060(3) 0.043(3) 0.040(3) -0.003(2) 0.011(2) -0.007(2)
O12 0.067(5) 0.067(5) 0.067(5) -0.0082(11) -0.0134(13) -0.0133(14)
O13 0.079(2) 0.076(2) 0.077(2) -0.0097(10) -0.0143(10) -0.0141(10)
O14 0.062(3) 0.045(3) 0.051(3) 0.009(3) -0.024(2) -0.031(3)
O15 0.0585(17) 0.0615(17) 0.0612(17) -0.0044(10) -0.0106(10) -0.0131(10)
O16 0.0339(12) 0.0347(13) 0.0356(13) -0.0037(9) -0.0100(9) -0.0057(9)
O17 0.067(3) 0.035(3) 0.056(3) -0.012(3) -0.020(3) 0.003(2)
O18 0.041(3) 0.048(3) 0.051(3) -0.015(3) 0.003(2) -0.014(2)
O19 0.046(3) 0.058(4) 0.048(3) -0.014(3) -0.013(2) -0.016(2)
N16 0.081(2) 0.080(2) 0.079(2) -0.0101(10) -0.0164(11) -0.0155(11)
C59 0.079(6) 0.085(8) 0.048(6) 0.002(5) -0.023(5) 0.000(5)
N17 0.131(8) 0.072(6) 0.092(7) -0.023(6) -0.045(6) 0.019(6)
N18 0.117(5) 0.117(5) 0.117(5) -0.0138(11) -0.0231(13) -0.0234(13)
C60 0.122(3) 0.121(3) 0.121(3) -0.0143(11) -0.0238(12) -0.0236(12)
N18A 0.119(5) 0.118(5) 0.119(5) -0.0140(11) -0.0234(13) -0.0238(13)
N18B 0.117(6) 0.117(6) 0.117(6) -0.0139(12) -0.0232(14) -0.0237(15)
N10 0.226(7) 0.226(7) 0.226(7) -0.0268(13) -0.0446(17) -0.0457(17)
C41 0.228(11) 0.230(13) 0.227(10) -0.026(8) -0.052(7) -0.049(9)
N11 0.226(7) 0.226(7) 0.226(7) -0.0269(13) -0.0446(17) -0.0457(17)
N12 0.237(6) 0.237(6) 0.237(6) -0.0283(13) -0.0465(16) -0.0479(16)
C42 0.233(7) 0.233(7) 0.233(7) -0.0277(13) -0.0459(16) -0.0470(16)
C41' 0.30(4) 0.243(14) 0.246(19) -0.050(16) -0.10(2) 0.03(4)
N10A 0.228(7) 0.228(7) 0.228(7) -0.0271(13) -0.0449(17) -0.0462(18)
N10B 0.071(7) 0.071(7) 0.071(7) -0.0085(11) -0.0140(16) -0.0145(16)
N11' 0.228(7) 0.228(7) 0.228(7) -0.0271(13) -0.0450(17) -0.0461(17)
O6W 0.058(6) 0.059(6) 0.059(6) -0.0070(12) -0.0110(15) -0.0119(15)
O12' 0.053(4) 0.053(4) 0.052(4) -0.0064(11) -0.0108(12) -0.0108(12)
O1W 0.066(4) 0.055(4) 0.062(4) -0.001(3) -0.012(3) -0.007(3)
O2W 0.031(6) 0.031(6) 0.031(6) -0.0036(12) -0.0063(15) -0.0062(16)
O3W 0.045(5) 0.045(5) 0.045(5) -0.0051(12) -0.0087(14) -0.0090(14)
O4W 0.036(13) 0.052(14) 0.036(14) -0.010(9) -0.003(9) -0.018(9)
O5W 0.051(3) 0.052(3) 0.052(3) -0.0062(11) -0.0110(12) -0.0103(12)
O8W 0.075(11) 0.049(9) 0.013(6) -0.004(5) -0.015(7) -0.009(8)
O7W 0.049(10) 0.049(10) 0.049(10) -0.0061(16) -0.010(2) -0.010(2)
O9W 0.042(3) 0.042(3) 0.041(3) -0.0055(10) -0.0082(11) -0.0087(11)

loop_
_atom_type_symbol
_atom_type_description
_atom_type_scat_dispersion_real
_atom_type_scat_dispersion_imag
_atom_type_scat_source
C C 0.0033 0.0016 'International Tables Vol C Tables 4.2.6.8 and 6.1.1.4'
H H 0.0000 0.0000 'International Tables Vol C Tables 4.2.6.8 and 6.1.1.4'
N N 0.0061 0.0033 'International Tables Vol C Tables 4.2.6.8 and 6.1.1.4'
O O 0.0106 0.0060 'International Tables Vol C Tables 4.2.6.8 and 6.1.1.4'
Zn Zn 0.2839 1.4301 'International Tables Vol C Tables 4.2.6.8 and 6.1.1.4'
Mo Mo -1.6832 0.6857 'International Tables Vol C Tables 4.2.6.8 and 6.1.1.4'

loop_
_geom_angle_atom_site_label_1
_geom_angle_atom_site_label_2
_geom_angle_atom_site_label_3
_geom_angle
_geom_angle_site_symmetry_1
_geom_angle_site_symmetry_3
N9 Zn1 O1W 89.5(3) 2_646 .
N9 Zn1 N6 174.2(3) 2_646 .
O1W Zn1 N6 85.1(2) . .
N9 Zn1 O7 94.2(2) 2_646 .
O1W Zn1 O7 87.0(2) . .
N6 Zn1 O7 87.6(2) . .
N9 Zn1 N3 96.8(2) 2_646 1_655
O1W Zn1 N3 171.4(2) . 1_655
N6 Zn1 N3 88.9(2) . 1_655
O7 Zn1 N3 86.7(2) . 1_655
N9 Zn1 N15 89.2(3) 2_646 .
O1W Zn1 N15 91.4(3) . .
N6 Zn1 N15 88.9(3) . .
O7 Zn1 N15 176.3(2) . .
N3 Zn1 N15 94.6(3) 1_655 .
O4W Zn2 O6W 88.6(15) . .
O4W Zn2 O8W 69.8(17) . .
O6W Zn2 O8W 71.8(9) . .
O4W Zn2 N14 112.5(18) . .
O6W Zn2 N14 91.1(8) . .
O8W Zn2 N14 162.9(5) . .
O4W Zn2 N5 85.1(14) . .
O6W Zn2 N5 173.4(7) . .
O8W Zn2 N5 104.0(5) . .
N14 Zn2 N5 93.1(3) . .
O4W Zn2 O3W 30.6(17) . .
O6W Zn2 O3W 72.9(9) . .
O8W Zn2 O3W 90.1(7) . .
N14 Zn2 O3W 86.3(6) . .
N5 Zn2 O3W 102.3(6) . .
O4W Zn2 O7W 57(2) . .
O6W Zn2 O7W 84.6(12) . .
O8W Zn2 O7W 17.1(8) . .
N14 Zn2 O7W 169.1(10) . .
N5 Zn2 O7W 90.4(9) . .
O3W Zn2 O7W 82.8(11) . .
O4W Zn2 N2 148.8(18) . 1_655
O6W Zn2 N2 95.8(7) . 1_655
O8W Zn2 N2 82.2(4) . 1_655
N14 Zn2 N2 98.3(3) . 1_655
N5 Zn2 N2 88.6(2) . 1_655
O3W Zn2 N2 167.9(6) . 1_655
O7W Zn2 N2 92.1(10) . 1_655
O4W Zn2 O2W 25.7(17) . .
O6W Zn2 O2W 86.9(10) . .
O8W Zn2 O2W 93.7(8) . .
N14 Zn2 O2W 86.8(7) . .
N5 Zn2 O2W 88.3(8) . .
O3W Zn2 O2W 14.0(7) . .
O7W Zn2 O2W 82.9(12) . .
N2 Zn2 O2W 174.1(7) 1_655 .
O9 Mo1 O7 103.6(3) . .
O9 Mo1 O10A 95.1(8) . .
O7 Mo1 O10A 98.9(7) . .
O9 Mo1 O8 96.4(2) . .
O7 Mo1 O8 100.2(2) . .
O10A Mo1 O8 154.7(7) . .
O9 Mo1 O10 104.6(3) . .
O7 Mo1 O10 93.5(3) . .
O10A Mo1 O10 10.0(8) . .
O8 Mo1 O10 151.5(3) . .
O9 Mo1 O11 92.5(2) . .
O7 Mo1 O11 163.2(2) . .
O10A Mo1 O11 74.4(7) . .
O8 Mo1 O11 82.6(2) . .
O10 Mo1 O11 77.5(3) . .
O9 Mo1 O16 163.9(2) . 2_636
O7 Mo1 O16 90.6(2) . 2_636
O10A Mo1 O16 90.1(8) . 2_636
O8 Mo1 O16 73.32(17) . 2_636
O10 Mo1 O16 81.7(3) . 2_636
O11 Mo1 O16 74.20(17) . 2_636
O12' Mo2 O13 100.4(6) . .
O12' Mo2 O10A 114.3(9) . .
O13 Mo2 O10A 101.7(9) . .
O12' Mo2 O17 105.9(5) . .
O13 Mo2 O17 106.4(3) . .
O10A Mo2 O17 125.0(8) . .
O12' Mo2 O12 13.8(7) . .
O13 Mo2 O12 113.6(6) . .
O10A Mo2 O12 106.0(9) . .
O17 Mo2 O12 104.4(5) . .
O12' Mo2 O10 108.9(6) . .
O13 Mo2 O10 112.2(4) . .
O10A Mo2 O10 10.7(9) . .
O17 Mo2 O10 121.0(3) . .
O12 Mo2 O10 99.0(6) . .
O12' Mo2 O10B 89.4(8) . .
O13 Mo2 O10B 149.7(7) . .
O10A Mo2 O10B 48.6(10) . .
O17 Mo2 O10B 98.3(7) . .
O12 Mo2 O10B 75.9(8) . .
O10 Mo2 O10B 37.9(7) . .
O15 Mo3 O14 106.9(3) . .
O15 Mo3 O11 109.3(3) . .
O14 Mo3 O11 110.0(2) . .
O15 Mo3 O16 107.4(2) . .
O14 Mo3 O16 109.7(2) . .
O11 Mo3 O16 113.2(2) . .
O19 Mo4 O18 104.4(3) . .
O19 Mo4 O8 99.4(2) . 2_636
O18 Mo4 O8 98.9(2) . 2_636
O19 Mo4 O17 101.8(3) . .
O18 Mo4 O17 95.8(3) . .
O8 Mo4 O17 150.2(2) 2_636 .
O19 Mo4 O16 159.7(2) . .
O18 Mo4 O16 95.4(2) . .
O8 Mo4 O16 72.41(17) 2_636 .
O17 Mo4 O16 80.5(2) . .
O19 Mo4 O14 87.6(2) . 2_636
O18 Mo4 O14 167.9(2) . 2_636
O8 Mo4 O14 80.7(2) 2_636 2_636
O17 Mo4 O14 79.6(2) . 2_636
O16 Mo4 O14 72.87(16) . 2_636
C2 C1 C3 120.1(6) . 2_536
C2 C1 C4 119.5(6) . .
C3 C1 C4 120.4(6) 2_536 .
C1 C2 C3 119.9(6) . .
C1 C2 C5 120.8(6) . .
C3 C2 C5 119.1(6) . .
C1 C3 C2 119.9(6) 2_536 .
C1 C3 C6 121.1(6) 2_536 .
C2 C3 C6 118.9(6) . .
O1 C4 C1 115.1(6) . .
O1 C4 H4A 108.5 . .
C1 C4 H4A 108.5 . .
O1 C4 H4B 108.5 . .
C1 C4 H4B 108.5 . .
H4A C4 H4B 107.5 . .
O2 C5 C2 108.2(5) . .
O2 C5 H5A 110.1 . .
C2 C5 H5A 110.1 . .
O2 C5 H5B 110.1 . .
C2 C5 H5B 110.1 . .
H5A C5 H5B 108.4 . .
O3 C6 C3 108.1(5) . .
O3 C6 H6A 110.1 . .
C3 C6 H6A 110.1 . .
O3 C6 H6B 110.1 . .
C3 C6 H6B 110.1 . .
H6A C6 H6B 108.4 . .
O1 C7 C12 124.5(7) . .
O1 C7 C8 114.2(7) . .
C12 C7 C8 121.3(7) . .
C7 C8 C9 116.3(9) . .
C7 C8 H8 121.9 . .
C9 C8 H8 121.9 . .
C10 C9 C8 120.5(11) . .
C10 C9 H9 119.7 . .
C8 C9 H9 119.7 . .
C11 C10 C9 120.4(10) . .
C11 C10 H10 119.8 . .
C9 C10 H10 119.8 . .
C10 C11 C12 124.0(8) . .
C10 C11 N1 118.5(7) . .
C12 C11 N1 117.4(7) . .
C11 C12 C7 117.2(7) . .
C11 C12 H12 121.4 . .
C7 C12 H12 121.4 . .
N2 C13 N1 111.9(8) . .
N2 C13 H13 124.1 . .
N1 C13 H13 124.1 . .
N3 C14 N1 108.8(7) . .
N3 C14 H14 125.6 . .
N1 C14 H14 125.6 . .
O2 C15 C16 115.9(6) . .
O2 C15 C20 124.3(6) . .
C16 C15 C20 119.7(7) . .
C15 C16 C17 120.7(8) . .
C15 C16 H16 119.6 . .
C17 C16 H16 119.6 . .
C18 C17 C16 120.4(10) . .
C18 C17 H17 119.8 . .
C16 C17 H17 119.8 . .
C19 C18 C17 116.9(10) . .
C19 C18 H18 121.5 . .
C17 C18 H18 121.5 . .
C20 C19 C18 123.3(8) . .
C20 C19 N4 118.3(7) . .
C18 C19 N4 118.4(8) . .
C19 C20 C15 118.8(7) . .
C19 C20 H20 120.6 . .
C15 C20 H20 120.6 . .
N4 C21 N5 110.5(7) . .
N4 C21 H21 124.7 . .
N5 C21 H21 124.7 . .
N6 C22 N4 109.9(7) . .
N6 C22 H22 125.0 . .
N4 C22 H22 125.0 . .
O3 C23 C24 126.6(7) . .
O3 C23 C28 115.8(6) . .
C24 C23 C28 117.5(7) . .
C25 C24 C23 120.3(8) . .
C25 C24 H24 119.9 . .
C23 C24 H24 119.9 . .
C24 C25 C26 122.3(9) . .
C24 C25 H25 118.8 . .
C26 C25 H25 118.8 . .
C27 C26 C25 117.0(9) . .
C27 C26 H26 121.5 . .
C25 C26 H26 121.5 . .
C28 C27 C26 121.7(8) . .
C28 C27 N7 119.2(7) . .
C26 C27 N7 118.8(8) . .
C27 C28 C23 121.0(7) . .
C27 C28 H28 119.5 . .
C23 C28 H28 119.5 . .
N8 C29 N7 112.9(9) . .
N8 C29 H29 123.5 . .
N7 C29 H29 123.5 . .
N9 C30 N7 109.9(7) . .
N9 C30 H30 125.0 . .
N7 C30 H30 125.0 . .
C32 C31 C33 120.0(8) . 2_755
C32 C31 C34 119.8(9) . .
C33 C31 C34 120.0(9) 2_755 .
C31 C32 C33 120.1(9) . .
C31 C32 C43 121.7(9) . .
C33 C32 C43 118.2(9) . .
C32 C33 C31 119.9(9) . 2_755
C32 C33 C52 120.9(10) . .
C31 C33 C52 119.1(9) 2_755 .
O4 C34 C31 106.6(10) . .
O4 C34 H34A 110.4 . .
C31 C34 H34A 110.4 . .
O4 C34 H34B 110.4 . .
C31 C34 H34B 110.4 . .
H34A C34 H34B 108.6 . .
O4 C35 C36 118.2(9) . .
O4 C35 C40 121.8(9) . .
C36 C35 C40 120.0 . .
O4 C35 C36' 122.6(15) . .
C40 C35 C36' 110.9(13) . .
C36' C36 C37 79(3) . .
C36' C36 C35 84(3) . .
C37 C36 C35 120.0 . .
C36' C36 C37' 54(3) . .
C35 C36 C37' 107.9(11) . .
C37' C37 C38 69(3) . .
C37' C37 C36 92(3) . .
C38 C37 C36 120.0 . .
C37' C37 C36' 68(3) . .
C38 C37 C36' 111.6(13) . .
C37' C38 C39 111.6(13) . .
C37 C38 C39 120.0 . .
C38 C39 C40 120.0 . .
C38 C39 N10 122.9(19) . .
C40 C39 N10 117.1(19) . .
C38 C39 N10B 124.1(13) . .
C40 C39 N10B 111.7(13) . .
C38 C39 N10A 115(4) . .
C40 C39 N10A 116(4) . .
N10B C39 N10A 51(4) . .
C39 C40 C35 120.0 . .
C36 C36' C37' 104(4) . .
C36 C36' C37 76(3) . .
C36 C36' C35 72(3) . .
C37' C36' C35 120(3) . .
C37 C36' C35 114(2) . .
C37 C37' C36' 84(3) . .
C37 C37' C38 82(3) . .
C36' C37' C38 124(3) . .
C37 C37' C36 62(2) . .
C38 C37' C36 113(2) . .
O5 C43 C32 106.1(8) . .
O5 C43 H43A 110.5 . .
C32 C43 H43A 110.5 . .
O5 C43 H43B 110.5 . .
C32 C43 H43B 110.5 . .
H43A C43 H43B 108.7 . .
O5 C44 C49 122.8(8) . .
O5 C44 C45 116.6(8) . .
C49 C44 C45 120.5(7) . .
C46 C45 C44 120.8(9) . .
C46 C45 H45 119.6 . .
C44 C45 H45 119.6 . .
C45 C46 C47 120.3(9) . .
C45 C46 H46 119.8 . .
C47 C46 H46 119.8 . .
C48 C47 C46 116.4(8) . .
C48 C47 H47 121.8 . .
C46 C47 H47 121.8 . .
C47 C48 C49 125.2(8) . .
C47 C48 N13 118.3(7) . .
C49 C48 N13 116.4(8) . .
C44 C49 C48 116.5(8) . .
C44 C49 H49 121.7 . .
C48 C49 H49 121.7 . .
N14 C50 N13 109.2(8) . .
N14 C50 H50 125.4 . .
N13 C50 H50 125.4 . .
N15 C51 N13 110.0(8) . .
N15 C51 H51 125.0 . .
N13 C51 H51 125.0 . .
O6 C52 C33 108.5(9) . .
O6 C52 H52A 110.0 . .
C33 C52 H52A 110.0 . .
O6 C52 H52B 110.0 . .
C33 C52 H52B 110.0 . .
H52A C52 H52B 108.4 . .
O6 C53 C54 114.3(6) . .
O6 C53 C58 125.7(6) . .
C54 C53 C58 120.0 . .
C55 C54 C53 120.0 . .
C55 C54 H54 120.0 . .
C53 C54 H54 120.0 . .
C54 C55 C56 120.0 . .
C54 C55 H55 120.0 . .
C56 C55 H55 120.0 . .
C57 C56 C55 120.0 . .
C57 C56 H56 120.0 . .
C55 C56 H56 120.0 . .
N16 C57 C58 120.0(5) . .
N16 C57 C56 119.9(5) . .
C58 C57 C56 120.0 . .
C57 C58 C53 120.0 . .
C57 C58 H58 120.0 . .
C53 C58 H58 120.0 . .
C13 N1 C14 104.9(7) . .
C13 N1 C11 126.7(7) . .
C14 N1 C11 128.3(7) . .
C13 N2 N3 106.5(7) . .
C13 N2 Zn2 128.3(6) . 1_455
N3 N2 Zn2 123.7(5) . 1_455
C14 N3 N2 108.0(7) . .
C14 N3 Zn1 127.1(5) . 1_455
N2 N3 Zn1 122.6(5) . 1_455
C21 N4 C22 105.8(6) . .
C21 N4 C19 128.3(7) . .
C22 N4 C19 125.9(7) . .
C21 N5 N6 106.3(7) . .
C21 N5 Zn2 132.9(6) . .
N6 N5 Zn2 120.7(5) . .
C22 N6 N5 107.4(6) . .
C22 N6 Zn1 125.4(6) . .
N5 N6 Zn1 127.0(4) . .
C29 N7 C30 103.3(7) . .
C29 N7 C27 127.6(7) . .
C30 N7 C27 129.1(7) . .
C29 N8 N9 105.0(7) . .
C30 N9 N8 108.7(7) . .
C30 N9 Zn1 130.3(6) . 2_646
N8 N9 Zn1 120.0(5) . 2_646
C50 N13 C51 106.7(8) . .
C50 N13 C48 126.4(7) . .
C51 N13 C48 126.7(8) . .
C50 N14 N15 108.0(8) . .
C50 N14 Zn2 128.7(7) . .
N15 N14 Zn2 123.2(5) . .
C51 N15 N14 105.8(7) . .
C51 N15 Zn1 127.1(6) . .
N14 N15 Zn1 124.4(5) . .
C7 O1 C4 119.9(6) . .
C15 O2 C5 116.9(5) . .
C23 O3 C6 118.6(5) . .
C35 O4 C34 115.4(10) . .
C44 O5 C43 118.2(7) . .
C52 O6 C53 114.4(8) . .
Mo1 O7 Zn1 152.9(3) . .
Mo1 O8 Mo4 119.0(2) . 2_636
O10B O10 Mo2 81.9(12) . .
O10B O10 Mo1 124.6(13) . .
Mo2 O10 Mo1 129.9(5) . .
O10B O10A Mo2 76.2(13) . .
O10B O10A Mo1 112.0(16) . .
Mo2 O10A Mo1 141.1(14) . .
O10 O10B O14 143.3(18) . 2_636
O10A O10B O14 140.2(17) . 2_636
O10 O10B Mo2 60.2(10) . .
O10A O10B Mo2 55.1(11) . .
O14 O10B Mo2 100.7(11) 2_636 .
Mo3 O11 Mo1 126.1(3) . .
Mo3 O14 O10B 90.8(8) . 2_636
Mo3 O14 Mo4 124.7(3) . 2_636
O10B O14 Mo4 122.4(8) 2_636 2_636
Mo3 O16 Mo1 136.4(2) . 2_636
Mo3 O16 Mo4 132.3(2) . .
Mo1 O16 Mo4 90.70(15) 2_636 .
Mo2 O17 Mo4 132.7(3) . .
C57 N16 C59 125.1(6) . .
C57 N16 C60 126.9(6) . .
C59 N16 C60 108.0 . .
N16 C59 N17 108.0 . .
N16 C59 H59 126.0 . .
N17 C59 H59 126.0 . .
N18 N17 C59 108.0 . .
C59 N17 N18A 105.1(14) . .
C59 N17 N18B 108(2) . .
N18A N17 N18B 51(3) . .
N18B N18 N17 80(5) . .
N18B N18 C60 99(4) . .
N17 N18 C60 108.0 . .
N16 C60 N18 108.0 . .
N16 C60 N18A 104.9(14) . .
N16 C60 N18B 102(2) . .
N18A C60 N18B 46(2) . .
N18B N18A N17 67(4) . .
N18B N18A C60 79(3) . .
N17 N18A C60 104(2) . .
N18 N18B N17 67(4) . .
N18A N18B N17 62(3) . .
N18 N18B C60 53(4) . .
N18A N18B C60 55(3) . .
N17 N18B C60 89(3) . .
N10B N10 N10A 169(10) . .
N10B N10 C41 57(7) . .
N10A N10 C41 133(10) . .
N10B N10 C42 99(5) . .
N10A N10 C42 83(8) . .
C41 N10 C42 108.0 . .
N10B N10 C39 82(6) . .
N10A N10 C39 88(9) . .
C41 N10 C39 113(3) . .
C42 N10 C39 131(3) . .
N10B N10 C41' 47(6) . .
N10A N10 C41' 143(10) . .
C42 N10 C41' 106(3) . .
C39 N10 C41' 109(4) . .
N10B C41 N11 107(2) . .
N10 C41 N11 108.0 . .
N10B C41 N11' 105(3) . .
N10 C41 N11' 96(2) . .
N11' N11 C41' 90(6) . .
N11' N11 C41 76(5) . .
N11' N11 N12 76(4) . .
C41' N11 N12 115(3) . .
C41 N11 N12 108.0 . .
C42 N12 N11 108.0 . .
C42 N12 N11' 96(3) . .
N12 C42 N10 108.0 . .
N12 C42 N10B 97.7(19) . .
N12 C42 N10A 129(5) . .
N10B C42 N10A 53(5) . .
N10B C41' N11 102(4) . .
N10B C41' N11' 93(4) . .
N11 C41' N10 99(4) . .
N11' C41' N10 83(4) . .
N10 N10A C42 62(7) . .
N10B N10A C42 63(5) . .
N10 N10A C39 60(8) . .
N10B N10A C39 56(5) . .
C42 N10A C39 106(8) . .
N10 N10B C41 103(9) . .
N10 N10B C41' 117(8) . .
C41 N10B N10A 109(6) . .
C41' N10B N10A 123(7) . .
N10 N10B C39 79(5) . .
C41 N10B C39 125(3) . .
C41' N10B C39 127(3) . .
N10A N10B C39 72(6) . .
N10 N10B C42 62(5) . .
C41 N10B C42 110(3) . .
C41' N10B C42 114(4) . .
N10A N10B C42 64(5) . .
C39 N10B C42 118(2) . .
N11 N11' N12 73(4) . .
N11 N11' C41 73(6) . .
N12 N11' C41 106(4) . .
N11 N11' C41' 61(6) . .
N12 N11' C41' 103(5) . .
O3W O2W O4W 87(5) . .
O3W O2W O5W 109(4) . .
O4W O2W O5W 91(4) . .
O3W O2W Zn2 73(4) . .
O4W O2W Zn2 58(3) . .
O5W O2W Zn2 149(2) . .
O2W O3W O4W 64(4) . .
O2W O3W O5W 52(4) . .
O4W O3W O5W 74(3) . .
O2W O3W Zn2 93(4) . .
O4W O3W Zn2 63(3) . .
O2W O4W O5W 52(3) . .
O3W O4W O5W 66(3) . .
O2W O4W Zn2 96(4) . .
O3W O4W Zn2 87(3) . .
O5W O4W Zn2 148(4) . .
O2W O5W O4W 37(2) . .
O7W O8W O9W 88(4) . .
O7W O8W Zn2 88(4) . .
O9W O8W Zn2 100.8(10) . .
O8W O7W O9W 66(4) . .
O8W O7W Zn2 75(4) . .
O9W O7W Zn2 93.5(19) . .

loop_
_geom_bond_atom_site_label_1
_geom_bond_atom_site_label_2
_geom_bond_distance
_geom_bond_site_symmetry_2
Zn1 N9 2.079(7) 2_646
Zn1 O1W 2.109(6) .
Zn1 N6 2.142(6) .
Zn1 O7 2.145(5) .
Zn1 N3 2.151(6) 1_655
Zn1 N15 2.168(7) .
Zn2 O4W 1.86(5) .
Zn2 O6W 1.93(2) .
Zn2 O8W 2.066(14) .
Zn2 N14 2.079(8) .
Zn2 N5 2.092(7) .
Zn2 O3W 2.095(19) .
Zn2 O7W 2.13(4) .
Zn2 N2 2.155(7) 1_655
Zn2 O2W 2.19(2) .
Mo1 O9 1.686(5) .
Mo1 O7 1.730(5) .
Mo1 O10A 1.90(2) .
Mo1 O8 1.900(5) .
Mo1 O10 1.978(9) .
Mo1 O11 2.232(5) .
Mo1 O16 2.307(4) 2_636
Mo2 O12' 1.579(14) .
Mo2 O13 1.687(7) .
Mo2 O10A 1.79(2) .
Mo2 O17 1.844(6) .
Mo2 O12 1.853(16) .
Mo2 O10 1.856(9) .
Mo2 O10B 2.12(2) .
Mo3 O15 1.706(6) .
Mo3 O14 1.761(6) .
Mo3 O11 1.787(6) .
Mo3 O16 1.841(4) .
Mo4 O19 1.687(5) .
Mo4 O18 1.693(5) .
Mo4 O8 1.926(5) 2_636
Mo4 O17 1.946(5) .
Mo4 O16 2.328(5) .
Mo4 O14 2.343(5) 2_636
C1 C2 1.383(10) .
C1 C3 1.394(9) 2_536
C1 C4 1.528(10) .
C2 C3 1.402(9) .
C2 C5 1.507(9) .
C3 C1 1.394(9) 2_536
C3 C6 1.507(10) .
C4 O1 1.421(10) .
C4 H4A 0.9700 .
C4 H4B 0.9700 .
C5 O2 1.461(8) .
C5 H5A 0.9700 .
C5 H5B 0.9700 .
C6 O3 1.446(8) .
C6 H6A 0.9700 .
C6 H6B 0.9700 .
C7 O1 1.365(9) .
C7 C12 1.381(11) .
C7 C8 1.415(12) .
C8 C9 1.444(14) .
C8 H8 0.9300 .
C9 C10 1.339(15) .
C9 H9 0.9300 .
C10 C11 1.323(13) .
C10 H10 0.9300 .
C11 C12 1.377(10) .
C11 N1 1.465(10) .
C12 H12 0.9300 .
C13 N2 1.287(11) .
C13 N1 1.325(11) .
C13 H13 0.9300 .
C14 N3 1.291(10) .
C14 N1 1.385(10) .
C14 H14 0.9300 .
C15 O2 1.361(9) .
C15 C16 1.378(11) .
C15 C20 1.388(10) .
C16 C17 1.402(14) .
C16 H16 0.9300 .
C17 C18 1.395(14) .
C17 H17 0.9300 .
C18 C19 1.392(13) .
C18 H18 0.9300 .
C19 C20 1.378(11) .
C19 N4 1.439(10) .
C20 H20 0.9300 .
C21 N4 1.319(11) .
C21 N5 1.334(10) .
C21 H21 0.9300 .
C22 N6 1.305(9) .
C22 N4 1.362(10) .
C22 H22 0.9300 .
C23 O3 1.360(9) .
C23 C24 1.384(10) .
C23 C28 1.389(10) .
C24 C25 1.360(12) .
C24 H24 0.9300 .
C25 C26 1.376(13) .
C25 H25 0.9300 .
C26 C27 1.371(12) .
C26 H26 0.9300 .
C27 C28 1.357(11) .
C27 N7 1.439(10) .
C28 H28 0.9300 .
C29 N8 1.304(11) .
C29 N7 1.334(11) .
C29 H29 0.9300 .
C30 N9 1.292(10) .
C30 N7 1.371(11) .
C30 H30 0.9300 .
C31 C32 1.380(13) .
C31 C33 1.398(14) 2_755
C31 C34 1.522(14) .
C32 C33 1.386(14) .
C32 C43 1.507(13) .
C33 C31 1.398(14) 2_755
C33 C52 1.593(15) .
C34 O4 1.401(14) .
C34 H34A 0.9700 .
C34 H34B 0.9700 .
C35 O4 1.379(12) .
C35 C36 1.3900 .
C35 C40 1.3900 .
C35 C36' 1.46(3) .
C36 C36' 0.60(3) .
C36 C37 1.3900 .
C36 C37' 1.57(3) .
C37 C37' 0.68(3) .
C37 C38 1.3900 .
C37 C36' 1.41(3) .
C38 C37' 1.31(3) .
C38 C39 1.3900 .
C39 C40 1.3900 .
C39 N10 1.49(3) .
C39 N10B 1.51(3) .
C39 N10A 1.72(14) .
C36' C37' 1.31(4) .
C43 O5 1.468(12) .
C43 H43A 0.9700 .
C43 H43B 0.9700 .
C44 O5 1.336(10) .
C44 C49 1.385(12) .
C44 C45 1.386(12) .
C45 C46 1.361(13) .
C45 H45 0.9300 .
C46 C47 1.426(14) .
C46 H46 0.9300 .
C47 C48 1.348(12) .
C47 H47 0.9300 .
C48 C49 1.391(11) .
C48 N13 1.467(11) .
C49 H49 0.9300 .
C50 N14 1.319(12) .
C50 N13 1.329(12) .
C50 H50 0.9300 .
C51 N15 1.325(11) .
C51 N13 1.334(10) .
C51 H51 0.9300 .
C52 O6 1.341(15) .
C52 H52A 0.9700 .
C52 H52B 0.9700 .
C53 O6 1.377(9) .
C53 C54 1.3900 .
C53 C58 1.3900 .
C54 C55 1.3900 .
C54 H54 0.9300 .
C55 C56 1.3900 .
C55 H55 0.9300 .
C56 C57 1.3900 .
C56 H56 0.9300 .
C57 N16 1.360(7) .
C57 C58 1.3900 .
C58 H58 0.9300 .
N2 N3 1.385(9) .
N2 Zn2 2.155(7) 1_455
N3 Zn1 2.151(6) 1_455
N5 N6 1.373(9) .
N8 N9 1.369(10) .
N9 Zn1 2.079(7) 2_646
N14 N15 1.367(10) .
O8 Mo4 1.926(5) 2_636
O10 O10B 1.32(3) .
O10A O10B 1.64(3) .
O10B O14 1.82(3) 2_636
O14 O10B 1.82(3) 2_636
O14 Mo4 2.343(5) 2_636
O16 Mo1 2.307(4) 2_636
N16 C59 1.4200 .
N16 C60 1.4200 .
C59 N17 1.4200 .
C59 H59 0.9300 .
N17 N18 1.4200 .
N17 N18A 1.45(3) .
N17 N18B 1.52(7) .
N18 N18B 0.83(7) .
N18 C60 1.4200 .
C60 N18A 1.46(3) .
C60 N18B 1.75(7) .
N18A N18B 1.28(7) .
N10 N10B 0.51(6) .
N10 N10A 0.91(13) .
N10 C41 1.4200 .
N10 C42 1.4200 .
N10 C41' 1.65(7) .
C41 N10B 1.22(6) .
C41 N11 1.4200 .
C41 N11' 1.44(7) .
N11 N11' 0.76(7) .
N11 C41' 1.36(7) .
N11 N12 1.4200 .
N12 C42 1.4200 .
N12 N11' 1.44(5) .
C42 N10B 1.58(4) .
C42 N10A 1.59(13) .
C41' N10B 1.36(6) .
C41' N11' 1.56(7) .
N10A N10B 1.41(13) .
O2W O3W 0.53(3) .
O2W O4W 0.96(5) .
O2W O5W 1.25(3) .
O3W O4W 1.07(5) .
O3W O5W 1.51(2) .
O4W O5W 1.59(5) .
O8W O7W 0.63(3) .
O8W O9W 1.296(17) .
O7W O9W 1.42(4) .

loop_
_geom_torsion_atom_site_label_1
_geom_torsion_atom_site_label_2
_geom_torsion_atom_site_label_3
_geom_torsion_atom_site_label_4
_geom_torsion
_geom_torsion_site_symmetry_1
_geom_torsion_site_symmetry_4
C3 C1 C2 C3 -3.0(10) 2_536 .
C4 C1 C2 C3 177.8(6) . .
C3 C1 C2 C5 172.6(6) 2_536 .
C4 C1 C2 C5 -6.6(9) . .
C1 C2 C3 C1 3.0(10) . 2_536
C5 C2 C3 C1 -172.7(6) . 2_536
C1 C2 C3 C6 -172.7(6) . .
C5 C2 C3 C6 11.6(9) . .
C2 C1 C4 O1 -138.1(7) . .
C3 C1 C4 O1 42.7(9) 2_536 .
C1 C2 C5 O2 89.1(7) . .
C3 C2 C5 O2 -95.2(7) . .
C1 C3 C6 O3 102.5(7) 2_536 .
C2 C3 C6 O3 -81.8(8) . .
O1 C7 C8 C9 -179.3(8) . .
C12 C7 C8 C9 -0.5(12) . .
C7 C8 C9 C10 -1.3(15) . .
C8 C9 C10 C11 4.0(17) . .
C9 C10 C11 C12 -4.8(15) . .
C9 C10 C11 N1 175.6(9) . .
C10 C11 C12 C7 2.8(12) . .
N1 C11 C12 C7 -177.6(7) . .
O1 C7 C12 C11 178.6(7) . .
C8 C7 C12 C11 -0.1(11) . .
O2 C15 C16 C17 -177.7(8) . .
C20 C15 C16 C17 1.5(13) . .
C15 C16 C17 C18 0.0(15) . .
C16 C17 C18 C19 -1.9(15) . .
C17 C18 C19 C20 2.5(14) . .
C17 C18 C19 N4 -178.5(9) . .
C18 C19 C20 C15 -1.1(13) . .
N4 C19 C20 C15 179.9(7) . .
O2 C15 C20 C19 178.1(7) . .
C16 C15 C20 C19 -0.9(12) . .
O3 C23 C24 C25 177.0(10) . .
C28 C23 C24 C25 0.0(14) . .
C23 C24 C25 C26 1.7(17) . .
C24 C25 C26 C27 -3.2(17) . .
C25 C26 C27 C28 3.1(14) . .
C25 C26 C27 N7 177.6(9) . .
C26 C27 C28 C23 -1.5(14) . .
N7 C27 C28 C23 -176.0(7) . .
O3 C23 C28 C27 -177.4(8) . .
C24 C23 C28 C27 -0.1(13) . .
C33 C31 C32 C33 1.9(18) 2_755 .
C34 C31 C32 C33 177.0(10) . .
C33 C31 C32 C43 -178.9(10) 2_755 .
C34 C31 C32 C43 -3.8(16) . .
C31 C32 C33 C31 -1.9(18) . 2_755
C43 C32 C33 C31 178.8(10) . 2_755
C31 C32 C33 C52 -176.9(11) . .
C43 C32 C33 C52 3.9(15) . .
C32 C31 C34 O4 58.4(14) . .
C33 C31 C34 O4 -126.5(11) 2_755 .
O4 C35 C36 C36' -107(3) . .
C40 C35 C36 C36' 74(3) . .
O4 C35 C36 C37 178.9(11) . .
C40 C35 C36 C37 0.0 . .
C36' C35 C36 C37 -74(3) . .
O4 C35 C36 C37' -156.4(15) . .
C40 C35 C36 C37' 24.7(12) . .
C36' C35 C36 C37' -49(3) . .
C36' C36 C37 C37' -9(4) . .
C35 C36 C37 C37' 67(3) . .
C36' C36 C37 C38 -76(3) . .
C35 C36 C37 C38 0.0 . .
C37' C36 C37 C38 -67(3) . .
C35 C36 C37 C36' 76(3) . .
C37' C36 C37 C36' 9(4) . .
C36 C37 C38 C37' 80(3) . .
C36' C37 C38 C37' 54(3) . .
C37' C37 C38 C39 -80(3) . .
C36 C37 C38 C39 0.0 . .
C36' C37 C38 C39 -26.1(15) . .
C37' C38 C39 C40 -30.8(15) . .
C37 C38 C39 C40 0.0 . .
C37' C38 C39 N10 151(3) . .
C37 C38 C39 N10 -178(2) . .
C37' C38 C39 N10B 174(2) . .
C37 C38 C39 N10B -155.0(18) . .
C37' C38 C39 N10A 115(5) . .
C37 C38 C39 N10A 146(5) . .
C38 C39 C40 C35 0.0 . .
N10 C39 C40 C35 178(2) . .
N10B C39 C40 C35 157.9(15) . .
N10A C39 C40 C35 -146(5) . .
O4 C35 C40 C39 -178.9(11) . .
C36 C35 C40 C39 0.0 . .
C36' C35 C40 C39 25.0(14) . .
C37 C36 C36' C37' 5(2) . .
C35 C36 C36' C37' -117(3) . .
C35 C36 C36' C37 -122.2(8) . .
C37' C36 C36' C37 -5(2) . .
C37 C36 C36' C35 122.2(8) . .
C37' C36 C36' C35 117(3) . .
C37' C37 C36' C36 170(4) . .
C38 C37 C36' C36 115(3) . .
C38 C37 C36' C37' -55(3) . .
C36 C37 C36' C37' -170(4) . .
C37' C37 C36' C35 108(4) . .
C38 C37 C36' C35 53(3) . .
C36 C37 C36' C35 -62(3) . .
O4 C35 C36' C36 87(3) . .
C40 C35 C36' C36 -117(3) . .
O4 C35 C36' C37' -177(2) . .
C36 C35 C36' C37' 96(4) . .
C40 C35 C36' C37' -21(3) . .
O4 C35 C36' C37 151.5(18) . .
C36 C35 C36' C37 65(3) . .
C40 C35 C36' C37 -53(3) . .
C38 C37 C37' C36' 125(2) . .
C36 C37 C37' C36' 4.1(18) . .
C36 C37 C37' C38 -121.3(9) . .
C36' C37 C37' C38 -125(2) . .
C38 C37 C37' C36 121.3(9) . .
C36' C37 C37' C36 -4.1(18) . .
C36 C36' C37' C37 -10(4) . .
C35 C36' C37' C37 -87(3) . .
C36 C36' C37' C38 66(5) . .
C37 C36' C37' C38 76(3) . .
C35 C36' C37' C38 -11(5) . .
C37 C36' C37' C36 10(4) . .
C35 C36' C37' C36 -77(4) . .
C39 C38 C37' C37 113(2) . .
C37 C38 C37' C36' -77(4) . .
C39 C38 C37' C36' 37(4) . .
C37 C38 C37' C36 -55(2) . .
C39 C38 C37' C36 58(2) . .
C36' C36 C37' C37 169(5) . .
C35 C36 C37' C37 -123(2) . .
C37 C36 C37' C36' -169(5) . .
C35 C36 C37' C36' 68(4) . .
C36' C36 C37' C38 -125(4) . .
C37 C36 C37' C38 67(2) . .
C35 C36 C37' C38 -56(2) . .
C31 C32 C43 O5 -98.5(11) . .
C33 C32 C43 O5 80.8(11) . .
O5 C44 C45 C46 179.2(8) . .
C49 C44 C45 C46 -4.0(13) . .
C44 C45 C46 C47 2.1(14) . .
C45 C46 C47 C48 -1.4(14) . .
C46 C47 C48 C49 2.7(14) . .
C46 C47 C48 N13 179.4(8) . .
O5 C44 C49 C48 -178.5(8) . .
C45 C44 C49 C48 4.9(13) . .
C47 C48 C49 C44 -4.5(13) . .
N13 C48 C49 C44 178.8(7) . .
C32 C33 C52 O6 -113.4(11) . .
C31 C33 C52 O6 71.6(13) 2_755 .
O6 C53 C54 C55 178.9(7) . .
C58 C53 C54 C55 0.0 . .
C53 C54 C55 C56 0.0 . .
C54 C55 C56 C57 0.0 . .
C55 C56 C57 N16 175.8(7) . .
C55 C56 C57 C58 0.0 . .
N16 C57 C58 C53 -175.8(7) . .
C56 C57 C58 C53 0.0 . .
O6 C53 C58 C57 -178.7(7) . .
C54 C53 C58 C57 0.0 . .
N2 C13 N1 C14 1.6(9) . .
N2 C13 N1 C11 177.9(7) . .
N3 C14 N1 C13 -2.4(8) . .
N3 C14 N1 C11 -178.6(6) . .
C10 C11 N1 C13 -57.5(11) . .
C12 C11 N1 C13 122.9(9) . .
C10 C11 N1 C14 118.0(9) . .
C12 C11 N1 C14 -61.6(10) . .
N1 C13 N2 N3 -0.3(9) . .
N1 C13 N2 Zn2 -166.2(5) . 1_455
N1 C14 N3 N2 2.3(8) . .
N1 C14 N3 Zn1 165.0(4) . 1_455
C13 N2 N3 C14 -1.3(8) . .
Zn2 N2 N3 C14 165.5(5) 1_455 .
C13 N2 N3 Zn1 -165.0(5) . 1_455
Zn2 N2 N3 Zn1 1.8(8) 1_455 1_455
N5 C21 N4 C22 0.7(10) . .
N5 C21 N4 C19 -177.0(8) . .
N6 C22 N4 C21 -1.2(9) . .
N6 C22 N4 C19 176.6(7) . .
C20 C19 N4 C21 140.0(9) . .
C18 C19 N4 C21 -39.0(13) . .
C20 C19 N4 C22 -37.3(12) . .
C18 C19 N4 C22 143.7(9) . .
N4 C21 N5 N6 0.0(10) . .
N4 C21 N5 Zn2 -177.0(6) . .
O4W Zn2 N5 C21 20.8(19) . .
O8W Zn2 N5 C21 -47.0(9) . .
N14 Zn2 N5 C21 133.2(8) . .
O3W Zn2 N5 C21 46.2(10) . .
O7W Zn2 N5 C21 -36.5(12) . .
N2 Zn2 N5 C21 -128.6(8) 1_655 .
O2W Zn2 N5 C21 46.4(10) . .
O4W Zn2 N5 N6 -155.8(18) . .
O8W Zn2 N5 N6 136.4(7) . .
N14 Zn2 N5 N6 -43.5(6) . .
O3W Zn2 N5 N6 -130.4(8) . .
O7W Zn2 N5 N6 146.9(11) . .
N2 Zn2 N5 N6 54.8(6) 1_655 .
O2W Zn2 N5 N6 -130.2(9) . .
N4 C22 N6 N5 1.2(8) . .
N4 C22 N6 Zn1 -174.4(5) . .
C21 N5 N6 C22 -0.7(8) . .
Zn2 N5 N6 C22 176.7(5) . .
C21 N5 N6 Zn1 174.7(6) . .
Zn2 N5 N6 Zn1 -7.8(8) . .
O1W Zn1 N6 C22 -43.6(6) . .
O7 Zn1 N6 C22 43.5(6) . .
N3 Zn1 N6 C22 130.3(6) 1_655 .
N15 Zn1 N6 C22 -135.1(6) . .
O1W Zn1 N6 N5 141.7(6) . .
O7 Zn1 N6 N5 -131.1(6) . .
N3 Zn1 N6 N5 -44.4(6) 1_655 .
N15 Zn1 N6 N5 50.2(6) . .
N8 C29 N7 C30 0.7(10) . .
N8 C29 N7 C27 179.8(8) . .
N9 C30 N7 C29 -1.4(9) . .
N9 C30 N7 C27 179.5(7) . .
C28 C27 N7 C29 42.5(12) . .
C26 C27 N7 C29 -132.2(9) . .
C28 C27 N7 C30 -138.6(9) . .
C26 C27 N7 C30 46.7(12) . .
N7 C29 N8 N9 0.2(10) . .
N7 C30 N9 N8 1.6(9) . .
N7 C30 N9 Zn1 -166.5(5) . 2_646
C29 N8 N9 C30 -1.1(9) . .
C29 N8 N9 Zn1 168.4(6) . 2_646
N14 C50 N13 C51 -1.3(11) . .
N14 C50 N13 C48 -177.3(8) . .
N15 C51 N13 C50 4.2(10) . .
N15 C51 N13 C48 -179.7(8) . .
C47 C48 N13 C50 138.9(10) . .
C49 C48 N13 C50 -44.1(12) . .
C47 C48 N13 C51 -36.4(13) . .
C49 C48 N13 C51 140.6(9) . .
N13 C50 N14 N15 -2.1(11) . .
N13 C50 N14 Zn2 173.3(6) . .
O4W Zn2 N14 C50 -35.9(17) . .
O6W Zn2 N14 C50 53.0(11) . .
O8W Zn2 N14 C50 58.4(18) . .
N5 Zn2 N14 C50 -121.9(8) . .
O3W Zn2 N14 C50 -19.7(10) . .
O7W Zn2 N14 C50 -14(5) . .
N2 Zn2 N14 C50 149.0(8) 1_655 .
O2W Zn2 N14 C50 -33.8(11) . .
O4W Zn2 N14 N15 138.8(16) . .
O6W Zn2 N14 N15 -132.2(9) . .
O8W Zn2 N14 N15 -126.8(14) . .
N5 Zn2 N14 N15 52.8(7) . .
O3W Zn2 N14 N15 155.0(9) . .
O7W Zn2 N14 N15 161(5) . .
N2 Zn2 N14 N15 -36.2(7) 1_655 .
O2W Zn2 N14 N15 141.0(10) . .
N13 C51 N15 N14 -5.4(10) . .
N13 C51 N15 Zn1 -167.4(5) . .
C50 N14 N15 C51 4.6(10) . .
Zn2 N14 N15 C51 -171.1(6) . .
C50 N14 N15 Zn1 167.2(6) . .
Zn2 N14 N15 Zn1 -8.5(10) . .
N9 Zn1 N15 C51 -56.0(8) 2_646 .
O1W Zn1 N15 C51 33.4(8) . .
N6 Zn1 N15 C51 118.5(8) . .
N3 Zn1 N15 C51 -152.7(8) 1_655 .
N9 Zn1 N15 N14 145.1(7) 2_646 .
O1W Zn1 N15 N14 -125.4(7) . .
N6 Zn1 N15 N14 -40.4(7) . .
N3 Zn1 N15 N14 48.4(7) 1_655 .
C12 C7 O1 C4 7.1(11) . .
C8 C7 O1 C4 -174.1(7) . .
C1 C4 O1 C7 71.5(9) . .
C16 C15 O2 C5 174.9(7) . .
C20 C15 O2 C5 -4.2(10) . .
C2 C5 O2 C15 -166.4(6) . .
C24 C23 O3 C6 15.7(11) . .
C28 C23 O3 C6 -167.3(7) . .
C3 C6 O3 C23 -167.6(6) . .
C36 C35 O4 C34 172.4(9) . .
C40 C35 O4 C34 -8.7(14) . .
C36' C35 O4 C34 144.6(18) . .
C31 C34 O4 C35 -167.5(10) . .
C49 C44 O5 C43 18.4(12) . .
C45 C44 O5 C43 -164.8(8) . .
C32 C43 O5 C44 168.4(7) . .
C33 C52 O6 C53 -168.9(7) . .
C54 C53 O6 C52 163.9(7) . .
C58 C53 O6 C52 -17.3(11) . .
O9 Mo1 O7 Zn1 -18.7(7) . .
O10A Mo1 O7 Zn1 -116.2(10) . .
O8 Mo1 O7 Zn1 80.4(6) . .
O10 Mo1 O7 Zn1 -124.7(7) . .
O11 Mo1 O7 Zn1 178.6(5) . .
O16 Mo1 O7 Zn1 153.6(6) 2_636 .
N9 Zn1 O7 Mo1 116.5(6) 2_646 .
O1W Zn1 O7 Mo1 27.3(7) . .
N6 Zn1 O7 Mo1 -57.9(6) . .
N3 Zn1 O7 Mo1 -146.9(7) 1_655 .
O9 Mo1 O8 Mo4 173.3(3) . 2_636
O7 Mo1 O8 Mo4 68.2(3) . 2_636
O10A Mo1 O8 Mo4 -70.3(18) . 2_636
O10 Mo1 O8 Mo4 -49.3(7) . 2_636
O11 Mo1 O8 Mo4 -95.0(3) . 2_636
O16 Mo1 O8 Mo4 -19.3(2) 2_636 2_636
O12' Mo2 O10 O10B 62.7(13) . .
O13 Mo2 O10 O10B 172.9(12) . .
O10A Mo2 O10 O10B -176(6) . .
O17 Mo2 O10 O10B -60.2(12) . .
O12 Mo2 O10 O10B 52.7(13) . .
O12' Mo2 O10 Mo1 -168.4(7) . .
O13 Mo2 O10 Mo1 -58.2(7) . .
O10A Mo2 O10 Mo1 -47(5) . .
O17 Mo2 O10 Mo1 68.7(7) . .
O12 Mo2 O10 Mo1 -178.4(7) . .
O10B Mo2 O10 Mo1 128.9(14) . .
O9 Mo1 O10 O10B 176.7(14) . .
O7 Mo1 O10 O10B -78.3(15) . .
O10A Mo1 O10 O10B 158(6) . .
O8 Mo1 O10 O10B 40.7(17) . .
O11 Mo1 O10 O10B 87.4(15) . .
O16 Mo1 O10 O10B 11.9(14) 2_636 .
O9 Mo1 O10 Mo2 66.0(7) . .
O7 Mo1 O10 Mo2 171.0(6) . .
O10A Mo1 O10 Mo2 48(5) . .
O8 Mo1 O10 Mo2 -70.0(9) . .
O11 Mo1 O10 Mo2 -23.3(6) . .
O16 Mo1 O10 Mo2 -98.9(6) 2_636 .
O12' Mo2 O10A O10B 65.6(14) . .
O13 Mo2 O10A O10B 172.8(11) . .
O17 Mo2 O10A O10B -67.4(14) . .
O12 Mo2 O10A O10B 53.7(13) . .
O10 Mo2 O10A O10B 3(5) . .
O12' Mo2 O10A Mo1 174(2) . .
O13 Mo2 O10A Mo1 -79(2) . .
O17 Mo2 O10A Mo1 41(3) . .
O12 Mo2 O10A Mo1 162(2) . .
O10 Mo2 O10A Mo1 112(6) . .
O10B Mo2 O10A Mo1 108(3) . .
O9 Mo1 O10A O10B -177.4(14) . .
O7 Mo1 O10A O10B -72.8(15) . .
O8 Mo1 O10A O10B 66(3) . .
O10 Mo1 O10A O10B -15(4) . .
O11 Mo1 O10A O10B 91.4(15) . .
O16 Mo1 O10A O10B 17.8(15) 2_636 .
O9 Mo1 O10A Mo2 87(2) . .
O7 Mo1 O10A Mo2 -168(2) . .
O8 Mo1 O10A Mo2 -29(4) . .
O10 Mo1 O10A Mo2 -111(6) . .
O11 Mo1 O10A Mo2 -4(2) . .
O16 Mo1 O10A Mo2 -77(2) 2_636 .
Mo2 O10 O10B O10A 10(13) . .
Mo1 O10 O10B O10A -124(13) . .
Mo2 O10 O10B O14 66(3) . 2_636
Mo1 O10 O10B O14 -68(3) . 2_636
Mo1 O10 O10B Mo2 -133.6(10) . .
Mo2 O10A O10B O10 -170(13) . .
Mo1 O10A O10B O10 50(12) . .
Mo2 O10A O10B O14 61(3) . 2_636
Mo1 O10A O10B O14 -79(3) . 2_636
Mo1 O10A O10B Mo2 -139.9(16) . .
O12' Mo2 O10B O10 -122.8(11) . .
O13 Mo2 O10B O10 -13(2) . .
O10A Mo2 O10B O10 1.1(14) . .
O17 Mo2 O10B O10 131.2(10) . .
O12 Mo2 O10B O10 -125.9(12) . .
O12' Mo2 O10B O10A -123.9(13) . .
O13 Mo2 O10B O10A -14(2) . .
O17 Mo2 O10B O10A 130.2(12) . .
O12 Mo2 O10B O10A -127.0(13) . .
O10 Mo2 O10B O10A -1.1(14) . .
O12' Mo2 O10B O14 90.9(11) . 2_636
O13 Mo2 O10B O14 -159.4(7) . 2_636
O10A Mo2 O10B O14 -145.2(18) . 2_636
O17 Mo2 O10B O14 -15.1(10) . 2_636
O12 Mo2 O10B O14 87.8(11) . 2_636
O10 Mo2 O10B O14 -146.3(18) . 2_636
O15 Mo3 O11 Mo1 -151.1(3) . .
O14 Mo3 O11 Mo1 -33.9(4) . .
O16 Mo3 O11 Mo1 89.2(4) . .
O9 Mo1 O11 Mo3 145.2(4) . .
O7 Mo1 O11 Mo3 -51.6(10) . .
O10A Mo1 O11 Mo3 -120.1(9) . .
O8 Mo1 O11 Mo3 49.2(4) . .
O10 Mo1 O11 Mo3 -110.4(4) . .
O16 Mo1 O11 Mo3 -25.6(3) 2_636 .
O15 Mo3 O14 O10B -76.3(8) . 2_636
O11 Mo3 O14 O10B 165.0(8) . 2_636
O16 Mo3 O14 O10B 39.9(8) . 2_636
O15 Mo3 O14 Mo4 152.2(3) . 2_636
O11 Mo3 O14 Mo4 33.6(4) . 2_636
O16 Mo3 O14 Mo4 -91.6(3) . 2_636
O15 Mo3 O16 Mo1 83.7(4) . 2_636
O14 Mo3 O16 Mo1 -32.2(4) . 2_636
O11 Mo3 O16 Mo1 -155.5(3) . 2_636
O15 Mo3 O16 Mo4 -84.7(4) . .
O14 Mo3 O16 Mo4 159.4(3) . .
O11 Mo3 O16 Mo4 36.1(4) . .
O19 Mo4 O16 Mo3 -105.4(6) . .
O18 Mo4 O16 Mo3 88.1(3) . .
O8 Mo4 O16 Mo3 -174.2(4) 2_636 .
O17 Mo4 O16 Mo3 -6.9(3) . .
O14 Mo4 O16 Mo3 -88.8(3) 2_636 .
O19 Mo4 O16 Mo1 82.6(6) . 2_636
O18 Mo4 O16 Mo1 -83.9(2) . 2_636
O8 Mo4 O16 Mo1 13.74(16) 2_636 2_636
O17 Mo4 O16 Mo1 -178.9(2) . 2_636
O14 Mo4 O16 Mo1 99.17(19) 2_636 2_636
O12' Mo2 O17 Mo4 -59.9(7) . .
O13 Mo2 O17 Mo4 -166.0(4) . .
O10A Mo2 O17 Mo4 76.3(11) . .
O12 Mo2 O17 Mo4 -45.6(7) . .
O10 Mo2 O17 Mo4 64.5(5) . .
O10B Mo2 O17 Mo4 31.9(8) . .
O19 Mo4 O17 Mo2 59.1(4) . .
O18 Mo4 O17 Mo2 165.1(4) . .
O8 Mo4 O17 Mo2 -75.6(6) 2_636 .
O16 Mo4 O17 Mo2 -100.4(4) . .
O14 Mo4 O17 Mo2 -26.2(4) 2_636 .
C58 C57 N16 C59 -150.0(6) . .
C56 C57 N16 C59 34.2(9) . .
C58 C57 N16 C60 29.4(10) . .
C56 C57 N16 C60 -146.4(7) . .
C57 N16 C59 N17 179.5(9) . .
C60 N16 C59 N17 0.0 . .
N16 C59 N17 N18 0.0 . .
N16 C59 N17 N18A 18.7(15) . .
N16 C59 N17 N18B -34(3) . .
C59 N17 N18 N18B -96(5) . .
N18A N17 N18 N18B -180(6) . .
C59 N17 N18 C60 0.0 . .
N18A N17 N18 C60 -84(4) . .
N18B N17 N18 C60 96(4) . .
C57 N16 C60 N18 -179.5(9) . .
C59 N16 C60 N18 0.0 . .
C57 N16 C60 N18A 161.9(16) . .
C59 N16 C60 N18A -18.6(16) . .
C57 N16 C60 N18B -151(2) . .
C59 N16 C60 N18B 28(2) . .
N18B N18 C60 N16 82(5) . .
N17 N18 C60 N16 0.0 . .
N18B N18 C60 N18A 165(6) . .
N17 N18 C60 N18A 83(4) . .
N17 N18 C60 N18B -82(5) . .
N18 N17 N18A N18B 0(4) . .
C59 N17 N18A N18B -101(3) . .
N18 N17 N18A C60 72(4) . .
C59 N17 N18A C60 -30(2) . .
N18B N17 N18A C60 72(4) . .
N16 C60 N18A N18B 93(4) . .
N18 C60 N18A N18B -10(4) . .
N16 C60 N18A N17 30(2) . .
N18 C60 N18A N17 -73(4) . .
N18B C60 N18A N17 -63(4) . .
C60 N18 N18B N17 -106.9(9) . .
N17 N18 N18B C60 106.9(9) . .
C60 N18A N18B N17 -111(2) . .
N17 N18A N18B C60 111(2) . .
C59 N17 N18B N18 95(4) . .
N18A N17 N18B N18 0(2) . .
N18 N17 N18B N18A 0(2) . .
C59 N17 N18B N18A 95(3) . .
N18 N17 N18B C60 -50(3) . .
C59 N17 N18B C60 45(3) . .
N18A N17 N18B C60 -50(3) . .
N16 C60 N18B N18 -105(4) . .
N18A C60 N18B N18 -6(3) . .
N16 C60 N18B N18A -99(3) . .
N18 C60 N18B N18A 6(3) . .
N16 C60 N18B N17 -43(3) . .
N18 C60 N18B N17 62(4) . .
N18A C60 N18B N17 56(3) . .
C38 C39 N10 N10B 100(7) . .
C40 C39 N10 N10B -78(7) . .
N10A C39 N10 N10B -174(13) . .
C38 C39 N10 N10A -86(9) . .
C40 C39 N10 N10A 96(9) . .
N10B C39 N10 N10A 174(13) . .
C38 C39 N10 C41 51(2) . .
C40 C39 N10 C41 -127(2) . .
N10B C39 N10 C41 -49(6) . .
N10A C39 N10 C41 137(10) . .
C38 C39 N10 C42 -165(2) . .
C40 C39 N10 C42 17(4) . .
N10B C39 N10 C42 95(8) . .
N10A C39 N10 C42 -79(9) . .
C38 C39 N10 C41' 61(5) . .
C40 C39 N10 C41' -117(4) . .
N10B C39 N10 C41' -39(5) . .
N10A C39 N10 C41' 146(11) . .
N10A N10 C41 N10B 173(13) . .
C42 N10 C41 N10B -89(6) . .
C39 N10 C41 N10B 63(5) . .
C41' N10 C41 N10B -7(15) . .
N10B N10 C41 N11 89(6) . .
N10A N10 C41 N11 -98(12) . .
C42 N10 C41 N11 0.0 . .
C39 N10 C41 N11 152(3) . .
C41' N10 C41 N11 82(15) . .
N10B N10 C41 N11' 118(6) . .
N10A N10 C41 N11' -69(12) . .
C42 N10 C41 N11' 29(2) . .
C39 N10 C41 N11' -179(4) . .
C41' N10 C41 N11' 111(15) . .
N10B C41 N11 N11' 91(5) . .
N10 C41 N11 N11' 70(4) . .
N10B C41 N11 C41' -103(21) . .
N10 C41 N11 C41' -124(19) . .
N11' C41 N11 C41' 165(20) . .
N10B C41 N11 N12 21(3) . .
N10 C41 N11 N12 0.0 . .
N11' C41 N11 N12 -70(4) . .
N11' N11 N12 C42 -70(6) . .
C41' N11 N12 C42 13(6) . .
C41 N11 N12 C42 0.0 . .
C41' N11 N12 N11' 83(7) . .
C41 N11 N12 N11' 70(6) . .
N11 N12 C42 N10 0.0 . .
N11' N12 C42 N10 -29(3) . .
N11 N12 C42 N10B -16(2) . .
N11' N12 C42 N10B -45(3) . .
N11 N12 C42 N10A 32(7) . .
N11' N12 C42 N10A 3(7) . .
N10B N10 C42 N12 -58(7) . .
N10A N10 C42 N12 133(10) . .
C41 N10 C42 N12 0.0 . .
C39 N10 C42 N12 -145(4) . .
C41' N10 C42 N12 -10(5) . .
N10A N10 C42 N10B -169(15) . .
C41 N10 C42 N10B 58(7) . .
C39 N10 C42 N10B -87(8) . .
C41' N10 C42 N10B 48(6) . .
N10B N10 C42 N10A 169(15) . .
C41 N10 C42 N10A -133(10) . .
C39 N10 C42 N10A 81(10) . .
C41' N10 C42 N10A -143(12) . .
N11' N11 C41' N10B 73(7) . .
C41 N11 C41' N10B 59(15) . .
N12 N11 C41' N10B -1(8) . .
C41 N11 C41' N11' -14(20) . .
N12 N11 C41' N11' -75(4) . .
N11' N11 C41' N10 57(7) . .
C41 N11 C41' N10 43(14) . .
N12 N11 C41' N10 -17(8) . .
N10A N10 C41' N10B 172(16) . .
C41 N10 C41' N10B 172(17) . .
C42 N10 C41' N10B -87(7) . .
C39 N10 C41' N10B 58(6) . .
N10B N10 C41' N11 104(8) . .
N10A N10 C41' N11 -84(15) . .
C41 N10 C41' N11 -85(16) . .
C42 N10 C41' N11 16(8) . .
C39 N10 C41' N11 162(4) . .
N10B N10 C41' N11' 128(7) . .
N10A N10 C41' N11' -60(15) . .
C41 N10 C41' N11' -60(14) . .
C42 N10 C41' N11' 41(5) . .
C39 N10 C41' N11' -173(3) . .
C41 N10 N10A C42 108(8) . .
C39 N10 N10A C42 -132(3) . .
C41' N10 N10A C42 108(11) . .
C41 N10 N10A C39 -120(8) . .
C42 N10 N10A C39 132(3) . .
C41' N10 N10A C39 -120(12) . .
N12 C42 N10A N10 -62(11) . .
N10B C42 N10A N10 4(6) . .
N12 C42 N10A N10B -67(7) . .
N10 C42 N10A N10B -4(6) . .
N12 C42 N10A C39 -105(7) . .
N10 C42 N10A C39 -42(6) . .
N10B C42 N10A C39 -38(4) . .
C38 C39 N10A N10 112(8) . .
C40 C39 N10A N10 -100(8) . .
N10B C39 N10A N10 -2(6) . .
C38 C39 N10A N10B 115(4) . .
C40 C39 N10A N10B -98(4) . .
N10 C39 N10A N10B 2(6) . .
C38 C39 N10A C42 156(4) . .
C40 C39 N10A C42 -57(7) . .
N10 C39 N10A C42 43(6) . .
N10B C39 N10A C42 41(5) . .
C42 N10 N10B C41 106(3) . .
C39 N10 N10B C41 -124(3) . .
C41' N10 N10B C41 2(3) . .
C41 N10 N10B C41' -2(3) . .
C42 N10 N10B C41' 104(5) . .
C39 N10 N10B C41' -126(5) . .
C41 N10 N10B C39 124(3) . .
C42 N10 N10B C39 -130(3) . .
C41' N10 N10B C39 126(5) . .
C41 N10 N10B C42 -106(3) . .
C39 N10 N10B C42 130(3) . .
C41' N10 N10B C42 -104(5) . .
N11 C41 N10B N10 -97(5) . .
N11' C41 N10B N10 -65(7) . .
N10 C41 N10B C41' 174(12) . .
N11 C41 N10B C41' 77(12) . .
N11' C41 N10B C41' 109(13) . .
N10 C41 N10B N10A -3(6) . .
N11 C41 N10B N10A -100(6) . .
N11' C41 N10B N10A -68(7) . .
N10 C41 N10B C39 -85(6) . .
N11 C41 N10B C39 178(2) . .
N11' C41 N10B C39 -150(3) . .
N10 C41 N10B C42 65(5) . .
N11 C41 N10B C42 -32(4) . .
N11' C41 N10B C42 0(5) . .
N11 C41' N10B N10 -79(8) . .
N11' C41' N10B N10 -51(7) . .
N11 C41' N10B C41 -86(13) . .
N11' C41' N10B C41 -58(12) . .
N10 C41' N10B C41 -7(14) . .
N11 C41' N10B N10A -83(9) . .
N11' C41' N10B N10A -55(8) . .
N10 C41' N10B N10A -4(7) . .
N11 C41' N10B C39 -175(4) . .
N11' C41' N10B C39 -147(3) . .
N10 C41' N10B C39 -96(7) . .
N11 C41' N10B C42 -10(7) . .
N11' C41' N10B C42 18(5) . .
N10 C41' N10B C42 70(6) . .
C42 N10A N10B C41 103(5) . .
C39 N10A N10B C41 -122(3) . .
C42 N10A N10B C41' 102(6) . .
C39 N10A N10B C41' -123(5) . .
C42 N10A N10B C39 -135(5) . .
C39 N10A N10B C42 135(5) . .
C38 C39 N10B N10 -93(7) . .
C40 C39 N10B N10 110(7) . .
N10A C39 N10B N10 4(9) . .
C38 C39 N10B C41 5(5) . .
C40 C39 N10B C41 -152(4) . .
N10 C39 N10B C41 98(9) . .
N10A C39 N10B C41 101(7) . .
C38 C39 N10B C41' 22(5) . .
C40 C39 N10B C41' -135(5) . .
N10 C39 N10B C41' 115(8) . .
N10A C39 N10B C41' 119(8) . .
C38 C39 N10B N10A -97(5) . .
C40 C39 N10B N10A 106(5) . .
N10 C39 N10B N10A -4(9) . .
C38 C39 N10B C42 -143(2) . .
C40 C39 N10B C42 61(3) . .
N10 C39 N10B C42 -50(6) . .
N10A C39 N10B C42 -46(6) . .
N12 C42 N10B N10 126(6) . .
N10A C42 N10B N10 -8(10) . .
N12 C42 N10B C41 31(4) . .
N10 C42 N10B C41 -95(9) . .
N10A C42 N10B C41 -103(7) . .
N12 C42 N10B C41' 16(5) . .
N10 C42 N10B C41' -109(8) . .
N10A C42 N10B C41' -117(8) . .
N12 C42 N10B N10A 134(7) . .
N10 C42 N10B N10A 8(10) . .
N12 C42 N10B C39 -176.8(19) . .
N10 C42 N10B C39 58(6) . .
N10A C42 N10B C39 50(6) . .
C41' N11 N11' N12 -116(4) . .
C41 N11 N11' N12 -112.8(19) . .
C41' N11 N11' C41 -4(4) . .
N12 N11 N11' C41 112.8(19) . .
C41 N11 N11' C41' 4(4) . .
N12 N11 N11' C41' 116(4) . .
C42 N12 N11' N11 116(5) . .
C42 N12 N11' C41 50(3) . .
N11 N12 N11' C41 -66(5) . .
C42 N12 N11' C41' 62(4) . .
N11 N12 N11' C41' -53(5) . .
N10B C41 N11' N11 -97(4) . .
N10 C41 N11' N11 -116(3) . .
N10B C41 N11' N12 -31(5) . .
N10 C41 N11' N12 -50(3) . .
N11 C41 N11' N12 66(4) . .
N10B C41 N11' C41' -112(20) . .
N10 C41 N11' C41' -130(19) . .
N11 C41 N11' C41' -14(19) . .
N10B C41' N11' N11 -111(6) . .
N10 C41' N11' N11 -123(6) . .
N10B C41' N11' N12 -49(5) . .
N11 C41' N11' N12 62(4) . .
N10 C41' N11' N12 -62(5) . .
N10B C41' N11' C41 54(16) . .
N11 C41' N11' C41 164(21) . .
N10 C41' N11' C41 41(15) . .
O4W Zn2 O2W O3W -97(5) . .
O6W Zn2 O2W O3W -4(4) . .
O8W Zn2 O2W O3W -75(4) . .
N14 Zn2 O2W O3W 87(4) . .
N5 Zn2 O2W O3W -179(4) . .
O7W Zn2 O2W O3W -89(4) . .
O6W Zn2 O2W O4W 93(4) . .
O8W Zn2 O2W O4W 22(4) . .
N14 Zn2 O2W O4W -175(4) . .
N5 Zn2 O2W O4W -82(4) . .
O3W Zn2 O2W O4W 97(5) . .
O7W Zn2 O2W O4W 8(4) . .
O4W Zn2 O2W O5W 1(4) . .
O6W Zn2 O2W O5W 95(4) . .
O8W Zn2 O2W O5W 23(4) . .
N14 Zn2 O2W O5W -174(4) . .
N5 Zn2 O2W O5W -81(4) . .
O3W Zn2 O2W O5W 98(6) . .
O7W Zn2 O2W O5W 10(4) . .
O5W O2W O3W O4W -90(4) . .
Zn2 O2W O3W O4W 57(3) . .
O4W O2W O3W O5W 90(4) . .
Zn2 O2W O3W O5W 147(2) . .
O4W O2W O3W Zn2 -57(3) . .
O5W O2W O3W Zn2 -147(2) . .
O4W Zn2 O3W O2W 58(4) . .
O6W Zn2 O3W O2W 176(4) . .
O8W Zn2 O3W O2W 105(4) . .
N14 Zn2 O3W O2W -92(4) . .
N5 Zn2 O3W O2W 1(4) . .
O7W Zn2 O3W O2W 90(4) . .
N2 Zn2 O3W O2W 155(3) 1_655 .
O6W Zn2 O3W O4W 118(3) . .
O8W Zn2 O3W O4W 47(3) . .
N14 Zn2 O3W O4W -150(3) . .
N5 Zn2 O3W O4W -57(3) . .
O7W Zn2 O3W O4W 32(3) . .
N2 Zn2 O3W O4W 97(4) 1_655 .
O2W Zn2 O3W O4W -58(4) . .
O4W Zn2 O3W O5W 22(3) . .
O6W Zn2 O3W O5W 140(2) . .
O8W Zn2 O3W O5W 69.1(18) . .
N14 Zn2 O3W O5W -127.6(18) . .
N5 Zn2 O3W O5W -35.3(19) . .
O7W Zn2 O3W O5W 53.5(19) . .
N2 Zn2 O3W O5W 119(3) 1_655 .
O2W Zn2 O3W O5W -36(3) . .
O5W O2W O4W O3W 109(4) . .
Zn2 O2W O4W O3W -72(4) . .
O3W O2W O4W O5W -109(4) . .
Zn2 O2W O4W O5W 179.3(19) . .
O3W O2W O4W Zn2 72(4) . .
O5W O2W O4W Zn2 -179.3(19) . .
O5W O3W O4W O2W -55(4) . .
Zn2 O3W O4W O2W 109(5) . .
O2W O3W O4W O5W 55(4) . .
Zn2 O3W O4W O5W 164(2) . .
O2W O3W O4W Zn2 -109(5) . .
O5W O3W O4W Zn2 -164(2) . .
O6W Zn2 O4W O2W -86(4) . .
O8W Zn2 O4W O2W -157(4) . .
N14 Zn2 O4W O2W 5(4) . .
N5 Zn2 O4W O2W 96(4) . .
O3W Zn2 O4W O2W -28(2) . .
O7W Zn2 O4W O2W -170(4) . .
N2 Zn2 O4W O2W 175.4(19) 1_655 .
O6W Zn2 O4W O3W -58(3) . .
O8W Zn2 O4W O3W -129(3) . .
N14 Zn2 O4W O3W 33(3) . .
N5 Zn2 O4W O3W 124(3) . .
O7W Zn2 O4W O3W -142(4) . .
N2 Zn2 O4W O3W -156.4(17) 1_655 .
O2W Zn2 O4W O3W 28(2) . .
O6W Zn2 O4W O5W -87(5) . .
O8W Zn2 O4W O5W -158(6) . .
N14 Zn2 O4W O5W 4(6) . .
N5 Zn2 O4W O5W 95(5) . .
O3W Zn2 O4W O5W -29(4) . .
O7W Zn2 O4W O5W -171(6) . .
N2 Zn2 O4W O5W 174(3) 1_655 .
O2W Zn2 O4W O5W -1(3) . .
O4W O2W O5W O3W -87(5) . .
Zn2 O2W O5W O3W -88(6) . .
O3W O2W O5W O4W 87(5) . .
Zn2 O2W O5W O4W -1(3) . .
O4W O3W O5W O2W 69(5) . .
Zn2 O3W O5W O2W 48(4) . .
O2W O3W O5W O4W -69(5) . .
Zn2 O3W O5W O4W -20(3) . .
O3W O4W O5W O2W -31(3) . .
Zn2 O4W O5W O2W 1(4) . .
O2W O4W O5W O3W 31(3) . .
Zn2 O4W O5W O3W 32(4) . .
O4W Zn2 O8W O7W -41(4) . .
O6W Zn2 O8W O7W -137(4) . .
N14 Zn2 O8W O7W -142(4) . .
N5 Zn2 O8W O7W 38(4) . .
O3W Zn2 O8W O7W -65(4) . .
N2 Zn2 O8W O7W 125(4) 1_655 .
O2W Zn2 O8W O7W -51(4) . .
O4W Zn2 O8W O9W 46.4(18) . .
O6W Zn2 O8W O9W -49.0(12) . .
N14 Zn2 O8W O9W -55(2) . .
N5 Zn2 O8W O9W 125.7(10) . .
O3W Zn2 O8W O9W 23.0(12) . .
O7W Zn2 O8W O9W 88(4) . .
N2 Zn2 O8W O9W -147.7(11) 1_655 .
O2W Zn2 O8W O9W 36.5(13) . .
Zn2 O8W O7W O9W 100.9(9) . .
O9W O8W O7W Zn2 -100.9(9) . .
O4W Zn2 O7W O8W 133(5) . .
O6W Zn2 O7W O8W 41(4) . .
N14 Zn2 O7W O8W 108(5) . .
N5 Zn2 O7W O8W -143(4) . .
O3W Zn2 O7W O8W 114(4) . .
N2 Zn2 O7W O8W -55(4) 1_655 .
O2W Zn2 O7W O8W 128(4) . .
O4W Zn2 O7W O9W 69(2) . .
O6W Zn2 O7W O9W -22.7(16) . .
O8W Zn2 O7W O9W -64(3) . .
N14 Zn2 O7W O9W 44(6) . .
N5 Zn2 O7W O9W 153.1(15) . .
O3W Zn2 O7W O9W 50.7(15) . .
N2 Zn2 O7W O9W -118.3(15) 1_655 .
O2W Zn2 O7W O9W 64.8(16) . .
Zn2 O8W O9W O7W -87(4) . .
Zn2 O7W O9W O8W 72(4) . .
